data_7709736
loop_
_publ_author_name
'Intrator, Jeremy A.'
'Orchanian, Nicholas M.'
'Clough, Andrew J.'
'Haiges, Ralf'
'Marinescu, Smaranda C.'

_publ_section_title
;
 Electronically-Coupled Redox Centers in Trimetallic Cobalt Complexes
;
_journal_name_full 'Dalton Transactions'
_journal_paper_doi 10.1039/D1DT03404A
_journal_year 2022
_chemical_formula_moiety '(C141 H123 Co3 P9 S6), 3(B F4), 2.5(C4 H10 O), 3(C2 H3 N), 4(C2 H3 N)'
_chemical_formula_sum 'C165 H169 B3 Co3 F12 N7 O2.5 P9 S6'
_chemical_formula_weight 3198.37
_space_group_crystal_system triclinic
_space_group_IT_number 2
_space_group_name_Hall '-P 1'
_space_group_name_H-M_alt 'P -1'
_atom_sites_solution_hydrogens mixed
_audit_creation_method SHELXL-2018/3
_audit_update_record
;
2022-03-09 deposited with the CCDC.	2022-03-11 downloaded from the CCDC.
;
_cell_angle_alpha 62.702(4)
_cell_angle_beta 87.142(5)
_cell_angle_gamma 71.516(5)
_cell_formula_units_Z 2
_cell_length_a 20.285(3)
_cell_length_b 21.478(3)
_cell_length_c 21.698(3)
_cell_measurement_reflns_used 9824
_cell_measurement_temperature 100(2)
_cell_measurement_theta_max 28.2833
_cell_measurement_theta_min 2.1758
_cell_volume 7916(2)
_computing_cell_refinement 'SAINT V8.38A (Bruker AXS Inc., 2017)'
_computing_data_collection 'APEX3 v2018.1-0'
_computing_data_reduction 'SAINT V8.38A (Bruker AXS Inc., 2017)'
_computing_molecular_graphics 'Ortep-3 2014.1'
_computing_publication_material 'APEX3 v2018.1-0'
_computing_structure_refinement 'SHELXL-2018/3 (Sheldrick, 2018)'
_computing_structure_solution 'SHELXT 2014/5 (Sheldrick, 2014)'
_diffrn_ambient_temperature 100(2)
_diffrn_detector_area_resol_mean 8.3333
_diffrn_measured_fraction_theta_full 0.998
_diffrn_measured_fraction_theta_max 0.998
_diffrn_measurement_device_type Bruker
_diffrn_measurement_method w/p-scans
_diffrn_radiation_monochromator 'TRIUMPH curved-crystal'
_diffrn_radiation_type MoK\a
_diffrn_radiation_wavelength 0.71073
_diffrn_reflns_av_R_equivalents 0.0981
_diffrn_reflns_av_unetI/netI 0.0840
_diffrn_reflns_Laue_measured_fraction_full 0.998
_diffrn_reflns_Laue_measured_fraction_max 0.998
_diffrn_reflns_limit_h_max 24
_diffrn_reflns_limit_h_min -24
_diffrn_reflns_limit_k_max 25
_diffrn_reflns_limit_k_min -25
_diffrn_reflns_limit_l_max 25
_diffrn_reflns_limit_l_min -25
_diffrn_reflns_number 151187
_diffrn_reflns_point_group_measured_fraction_full 0.998
_diffrn_reflns_point_group_measured_fraction_max 0.998
_diffrn_reflns_theta_full 25.028
_diffrn_reflns_theta_max 25.027
_diffrn_reflns_theta_min 1.131
_diffrn_source 'fine-focus tube'
_exptl_absorpt_coefficient_mu 0.546
_exptl_absorpt_correction_T_max 0.95
_exptl_absorpt_correction_T_min 0.74
_exptl_absorpt_correction_type multi-scan
_exptl_absorpt_process_details 'SADABS V2016/2 (Bruker AXS, 2016)'
_exptl_crystal_colour black
_exptl_crystal_density_diffrn 1.342
_exptl_crystal_description rod
_exptl_crystal_F_000 3150
_exptl_crystal_size_max 0.480
_exptl_crystal_size_mid 0.104
_exptl_crystal_size_min 0.095
_refine_diff_density_max 1.465
_refine_diff_density_min -1.134
_refine_diff_density_rms 0.129
_refine_ls_extinction_method none
_refine_ls_goodness_of_fit_ref 1.016
_refine_ls_hydrogen_treatment constr
_refine_ls_matrix_type full
_refine_ls_number_parameters 1718
_refine_ls_number_reflns 27919
_refine_ls_number_restraints 10
_refine_ls_restrained_S_all 1.016
_refine_ls_R_factor_all 0.1420
_refine_ls_R_factor_gt 0.0901
_refine_ls_shift/su_max 0.002
_refine_ls_shift/su_mean 0.000
_refine_ls_structure_factor_coef Fsqd
_refine_ls_weighting_details 'w=1/[\s^2^(Fo^2^)+(0.0790P)^2^+100.4567P] where P=(Fo^2^+2Fc^2^)/3'
_refine_ls_weighting_scheme calc
_refine_ls_wR_factor_gt 0.2310
_refine_ls_wR_factor_ref 0.2637
_reflns_Friedel_coverage 0.000
_reflns_number_gt 17798
_reflns_number_total 27919
_reflns_threshold_expression 'I > 2\s(I)'
_cod_data_source_file d1dt03404a2.cif
_cod_data_source_block Jeremy111318
_cod_original_cell_volume 7915.7(19)
_cod_original_formula_sum 'C165 H169 B3 Co3 F12 N7 O2.50 P9 S6'
_cod_database_code 7709736
_shelx_shelxl_version_number 2018/3
_shelx_space_group_comment
;
The symmetry employed for this shelxl refinement is uniquely defined
by the following loop, which should always be used as a source of
symmetry information in preference to the above space-group names.
They are only intended as comments.
;
_shelx_estimated_absorpt_t_min 0.780
_shelx_estimated_absorpt_t_max 0.950

loop_
_space_group_symop_operation_xyz
'x, y, z'
'-x, -y, -z'

loop_
_atom_site_label
_atom_site_type_symbol
_atom_site_fract_x
_atom_site_fract_y
_atom_site_fract_z
_atom_site_U_iso_or_equiv
_atom_site_adp_type
_atom_site_occupancy
_atom_site_site_symmetry_order
_atom_site_calc_flag
_atom_site_refinement_flags_posn
_atom_site_refinement_flags_adp
_atom_site_refinement_flags_occupancy
_atom_site_disorder_assembly
_atom_site_disorder_group
C1 C 0.7356(4) 0.6144(4) 0.2362(4) 0.0267(17) Uani 1 1 d . . . . .
C2 C 0.7150(4) 0.5543(4) 0.2467(4) 0.0235(16) Uani 1 1 d . . . . .
C3 C 0.7149(4) 0.5007(4) 0.3135(4) 0.0258(17) Uani 1 1 d . . . . .
H3 H 0.700098 0.460556 0.319970 0.031 Uiso 1 1 calc R U . . .
C4 C 0.7361(4) 0.5040(4) 0.3716(4) 0.0224(16) Uani 1 1 d . . . . .
C5 C 0.7337(4) 0.4485(4) 0.4415(4) 0.0237(16) Uani 1 1 d . . . . .
C6 C 0.7082(4) 0.3905(4) 0.4541(4) 0.0251(17) Uani 1 1 d . . . . .
H6 H 0.690750 0.388208 0.415586 0.030 Uiso 1 1 calc R U . . .
C7 C 0.7077(4) 0.3372(4) 0.5206(4) 0.0242(16) Uani 1 1 d . . . . .
C8 C 0.7343(4) 0.3388(4) 0.5778(4) 0.0259(17) Uani 1 1 d . . . . .
C9 C 0.7611(4) 0.3947(4) 0.5674(4) 0.0278(18) Uani 1 1 d . . . . .
H9 H 0.780138 0.394951 0.606344 0.033 Uiso 1 1 calc R U . . .
C10 C 0.7603(4) 0.4500(4) 0.5005(4) 0.0235(16) Uani 1 1 d . . . . .
C11 C 0.7857(4) 0.5110(4) 0.4895(4) 0.0246(17) Uani 1 1 d . . . . .
C12 C 0.8052(4) 0.5178(4) 0.5461(4) 0.0254(17) Uani 1 1 d . . . . .
H12 H 0.805454 0.480477 0.592133 0.030 Uiso 1 1 calc R U . . .
C13 C 0.8243(4) 0.5783(4) 0.5368(4) 0.0247(16) Uani 1 1 d . . . . .
C14 C 0.8257(4) 0.6319(4) 0.4693(4) 0.0247(17) Uani 1 1 d . . . . .
C15 C 0.8086(4) 0.6250(4) 0.4116(4) 0.0252(17) Uani 1 1 d . . . . .
H15 H 0.811936 0.660459 0.365886 0.030 Uiso 1 1 calc R U . . .
C16 C 0.7865(4) 0.5660(4) 0.4213(4) 0.0267(17) Uani 1 1 d . . . . .
C17 C 0.7617(4) 0.5624(4) 0.3610(4) 0.0241(16) Uani 1 1 d . . . . .
C18 C 0.7607(4) 0.6166(4) 0.2928(4) 0.0287(18) Uani 1 1 d . . . . .
H18 H 0.777599 0.655772 0.285283 0.034 Uiso 1 1 calc R U . . .
C19 C 0.7096(6) 0.8283(5) 0.0059(4) 0.043(2) Uani 1 1 d . . . . .
C20 C 0.7758(7) 0.8252(6) 0.0054(6) 0.064(3) Uani 1 1 d . . . . .
H20 H 0.810663 0.783272 0.005658 0.077 Uiso 1 1 calc R U . . .
C21 C 0.7955(8) 0.8826(7) 0.0044(7) 0.081(4) Uani 1 1 d . . . . .
H21 H 0.843221 0.879514 0.002119 0.097 Uiso 1 1 calc R U . . .
C22 C 0.7500(10) 0.9401(6) 0.0066(6) 0.088(5) Uani 1 1 d . . . . .
H22 H 0.764805 0.977143 0.008146 0.105 Uiso 1 1 calc R U . . .
C23 C 0.6772(10) 0.9465(8) 0.0066(8) 0.091(5) Uani 1 1 d . . . . .
H23 H 0.642523 0.988931 0.005621 0.110 Uiso 1 1 calc R U . . .
C24 C 0.6596(8) 0.8885(6) 0.0080(7) 0.077(4) Uani 1 1 d . . . . .
H24 H 0.612224 0.890126 0.010511 0.092 Uiso 1 1 calc R U . . .
C25 C 0.5881(5) 0.8023(4) -0.0233(4) 0.038(2) Uani 1 1 d . . . . .
C26 C 0.5470(6) 0.7996(6) 0.0310(6) 0.060(3) Uani 1 1 d . . . . .
H26 H 0.569291 0.772703 0.077566 0.072 Uiso 1 1 calc R U . . .
C27 C 0.4780(7) 0.8331(7) 0.0201(7) 0.077(4) Uani 1 1 d . . . . .
H27 H 0.452382 0.829530 0.058775 0.093 Uiso 1 1 calc R U . . .
C28 C 0.4429(6) 0.8731(6) -0.0465(7) 0.060(3) Uani 1 1 d . . . . .
H28 H 0.393786 0.897801 -0.054717 0.072 Uiso 1 1 calc R U . . .
C29 C 0.4819(6) 0.8754(7) -0.0996(6) 0.058(3) Uani 1 1 d . . . . .
H29 H 0.459085 0.901095 -0.145885 0.070 Uiso 1 1 calc R U . . .
C30 C 0.5536(5) 0.8415(5) -0.0887(5) 0.040(2) Uani 1 1 d . . . . .
H30 H 0.579100 0.845769 -0.127485 0.048 Uiso 1 1 calc R U . . .
C31 C 0.7180(4) 0.7584(4) -0.0805(4) 0.0281(18) Uani 1 1 d . . . . .
H31A H 0.685910 0.800531 -0.121472 0.034 Uiso 1 1 calc R U . . .
H31B H 0.762955 0.767917 -0.082447 0.034 Uiso 1 1 calc R U . . .
C32 C 0.7314(4) 0.6871(4) -0.0876(4) 0.0266(17) Uani 1 1 d . . . . .
C33 C 0.6648(5) 0.6644(4) -0.0749(4) 0.0305(18) Uani 1 1 d . . . . .
H33A H 0.668381 0.630284 -0.094760 0.037 Uiso 1 1 calc R U . . .
H33B H 0.624066 0.709516 -0.101344 0.037 Uiso 1 1 calc R U . . .
C34 C 0.7972(5) 0.6260(5) -0.0417(4) 0.0339(19) Uani 1 1 d . . . . .
H34A H 0.837540 0.642759 -0.060047 0.041 Uiso 1 1 calc R U . . .
H34B H 0.802688 0.581837 -0.047954 0.041 Uiso 1 1 calc R U . . .
C35 C 0.7452(5) 0.7057(5) -0.1626(4) 0.0317(19) Uani 1 1 d . . . . .
H35A H 0.702398 0.741053 -0.194006 0.048 Uiso 1 1 calc R U . . .
H35B H 0.759514 0.660239 -0.167442 0.048 Uiso 1 1 calc R U . . .
H35C H 0.782458 0.727806 -0.174596 0.048 Uiso 1 1 calc R U . . .
C36 C 0.6653(4) 0.5217(4) 0.0375(4) 0.0294(18) Uani 1 1 d . . . . .
C37 C 0.7068(5) 0.4906(5) -0.0016(4) 0.035(2) Uani 1 1 d . . . . .
H37 H 0.724559 0.520551 -0.041718 0.042 Uiso 1 1 calc R U . . .
C38 C 0.7219(5) 0.4155(5) 0.0186(5) 0.042(2) Uani 1 1 d . . . . .
H38 H 0.750532 0.393986 -0.007281 0.050 Uiso 1 1 calc R U . . .
C39 C 0.6953(5) 0.3725(5) 0.0761(5) 0.044(2) Uani 1 1 d . . . . .
H39 H 0.705366 0.321350 0.089512 0.052 Uiso 1 1 calc R U . . .
C40 C 0.6539(5) 0.4031(5) 0.1143(4) 0.039(2) Uani 1 1 d . . . . .
H40 H 0.636572 0.372913 0.154588 0.047 Uiso 1 1 calc R U . . .
C41 C 0.6380(5) 0.4779(4) 0.0939(4) 0.0328(19) Uani 1 1 d . . . . .
H41 H 0.607766 0.499297 0.119052 0.039 Uiso 1 1 calc R U . . .
C42 C 0.5518(5) 0.6503(4) 0.0158(4) 0.0309(19) Uani 1 1 d . . . . .
C43 C 0.5078(5) 0.6747(5) -0.0434(5) 0.042(2) Uani 1 1 d . . . . .
H43 H 0.526589 0.677702 -0.085245 0.051 Uiso 1 1 calc R U . . .
C44 C 0.4363(5) 0.6945(5) -0.0409(5) 0.043(2) Uani 1 1 d . . . . .
H44 H 0.406249 0.713233 -0.082179 0.052 Uiso 1 1 calc R U . . .
C45 C 0.4077(5) 0.6877(6) 0.0193(5) 0.047(2) Uani 1 1 d . . . . .
H45 H 0.358426 0.700841 0.019885 0.056 Uiso 1 1 calc R U . . .
C46 C 0.4510(5) 0.6617(6) 0.0793(5) 0.050(3) Uani 1 1 d . . . . .
H46 H 0.431893 0.655394 0.121829 0.060 Uiso 1 1 calc R U . . .
C47 C 0.5226(5) 0.6450(5) 0.0768(5) 0.042(2) Uani 1 1 d . . . . .
H47 H 0.552186 0.629788 0.117223 0.051 Uiso 1 1 calc R U . . .
C48 C 0.8493(4) 0.4957(5) 0.0870(4) 0.0323(19) Uani 1 1 d . . . . .
C49 C 0.9159(5) 0.4748(5) 0.0670(5) 0.044(2) Uani 1 1 d . . . . .
H49 H 0.936415 0.511837 0.040588 0.053 Uiso 1 1 calc R U . . .
C50 C 0.9522(5) 0.4021(5) 0.0847(5) 0.050(3) Uani 1 1 d . . . . .
H50 H 0.997473 0.389306 0.070597 0.061 Uiso 1 1 calc R U . . .
C51 C 0.9234(5) 0.3477(5) 0.1226(5) 0.048(2) Uani 1 1 d . . . . .
H51 H 0.948143 0.297304 0.134508 0.057 Uiso 1 1 calc R U . . .
C52 C 0.8576(5) 0.3679(5) 0.1432(5) 0.047(2) Uani 1 1 d . . . . .
H52 H 0.837334 0.330553 0.169285 0.057 Uiso 1 1 calc R U . . .
C53 C 0.8209(5) 0.4404(5) 0.1268(4) 0.038(2) Uani 1 1 d . . . . .
H53 H 0.776429 0.452557 0.142536 0.046 Uiso 1 1 calc R U . . .
C54 C 0.8743(5) 0.6206(5) 0.0746(4) 0.038(2) Uani 1 1 d . . . . .
C55 C 0.8964(5) 0.5905(6) 0.1455(5) 0.045(2) Uani 1 1 d . . . . .
H55 H 0.875348 0.557862 0.179455 0.055 Uiso 1 1 calc R U . . .
C56 C 0.9475(6) 0.6072(6) 0.1668(5) 0.055(3) Uani 1 1 d . . . . .
H56 H 0.962358 0.585588 0.215147 0.066 Uiso 1 1 calc R U . . .
C57 C 0.9780(6) 0.6564(7) 0.1172(6) 0.068(3) Uani 1 1 d . . . . .
H57 H 1.012544 0.669547 0.131787 0.081 Uiso 1 1 calc R U . . .
C58 C 0.9578(6) 0.6854(6) 0.0474(5) 0.057(3) Uani 1 1 d . . . . .
H58 H 0.978741 0.718450 0.013840 0.068 Uiso 1 1 calc R U . . .
C59 C 0.9075(5) 0.6671(5) 0.0257(5) 0.041(2) Uani 1 1 d . . . . .
H59 H 0.895178 0.686156 -0.022817 0.050 Uiso 1 1 calc R U . . .
C60 C 0.5990(4) 0.1371(4) 0.5626(4) 0.0268(17) Uani 1 1 d . . . . .
C61 C 0.5673(5) 0.1953(5) 0.4979(4) 0.037(2) Uani 1 1 d . . . . .
H61 H 0.552710 0.244801 0.491173 0.044 Uiso 1 1 calc R U . . .
C62 C 0.5566(5) 0.1823(5) 0.4422(5) 0.040(2) Uani 1 1 d . . . . .
H62 H 0.535035 0.222981 0.398044 0.049 Uiso 1 1 calc R U . . .
C63 C 0.5770(5) 0.1113(5) 0.4510(5) 0.041(2) Uani 1 1 d . . . . .
H63 H 0.568777 0.102568 0.413370 0.049 Uiso 1 1 calc R U . . .
C64 C 0.6096(5) 0.0522(5) 0.5150(5) 0.039(2) Uani 1 1 d . . . . .
H64 H 0.624891 0.003014 0.520879 0.047 Uiso 1 1 calc R U . . .
C65 C 0.6201(5) 0.0646(5) 0.5707(4) 0.0339(19) Uani 1 1 d . . . . .
H65 H 0.641736 0.023668 0.614636 0.041 Uiso 1 1 calc R U . . .
C66 C 0.5190(4) 0.2221(4) 0.6230(4) 0.0276(17) Uani 1 1 d . . . . .
C67 C 0.5103(5) 0.2962(5) 0.6036(4) 0.038(2) Uani 1 1 d . . . . .
H67 H 0.549756 0.311786 0.600302 0.046 Uiso 1 1 calc R U . . .
C68 C 0.4436(5) 0.3461(5) 0.5893(5) 0.050(2) Uani 1 1 d . . . . .
H68 H 0.437220 0.396266 0.577255 0.060 Uiso 1 1 calc R U . . .
C69 C 0.3863(6) 0.3247(6) 0.5921(6) 0.056(3) Uani 1 1 d . . . . .
H69 H 0.340685 0.360309 0.580136 0.068 Uiso 1 1 calc R U . . .
C70 C 0.3947(5) 0.2509(6) 0.6125(6) 0.055(3) Uani 1 1 d . . . . .
H70 H 0.355256 0.235140 0.616484 0.065 Uiso 1 1 calc R U . . .
C71 C 0.4623(4) 0.2006(5) 0.6271(5) 0.036(2) Uani 1 1 d . . . . .
H71 H 0.468737 0.150214 0.640189 0.044 Uiso 1 1 calc R U . . .
C72 C 0.6059(4) 0.0704(4) 0.7132(4) 0.0278(17) Uani 1 1 d . . . . .
H72A H 0.567753 0.083573 0.739899 0.033 Uiso 1 1 calc R U . . .
H72B H 0.594850 0.037851 0.697487 0.033 Uiso 1 1 calc R U . . .
C73 C 0.6746(4) 0.0259(4) 0.7627(4) 0.0294(18) Uani 1 1 d . . . . .
C74 C 0.6828(5) 0.0613(4) 0.8072(4) 0.0313(18) Uani 1 1 d . . . . .
H74A H 0.729105 0.032775 0.835285 0.038 Uiso 1 1 calc R U . . .
H74B H 0.646952 0.055675 0.840202 0.038 Uiso 1 1 calc R U . . .
C75 C 0.7384(4) 0.0128(4) 0.7220(4) 0.0313(18) Uani 1 1 d . . . . .
H75A H 0.725452 -0.001992 0.688547 0.038 Uiso 1 1 calc R U . . .
H75B H 0.777122 -0.029970 0.755822 0.038 Uiso 1 1 calc R U . . .
C76 C 0.6700(5) -0.0510(4) 0.8121(4) 0.034(2) Uani 1 1 d . . . . .
H76A H 0.665910 -0.075909 0.784989 0.051 Uiso 1 1 calc R U . . .
H76B H 0.628897 -0.045623 0.837355 0.051 Uiso 1 1 calc R U . . .
H76C H 0.712309 -0.080734 0.845571 0.051 Uiso 1 1 calc R U . . .
C77 C 0.7281(5) 0.1630(4) 0.8264(4) 0.0320(19) Uani 1 1 d . . . . .
C78 C 0.6979(6) 0.1623(6) 0.8851(5) 0.049(3) Uani 1 1 d . . . . .
H78 H 0.650230 0.165082 0.887650 0.059 Uiso 1 1 calc R U . . .
C79 C 0.7333(6) 0.1578(6) 0.9396(5) 0.057(3) Uani 1 1 d . . . . .
H79 H 0.711199 0.157058 0.979449 0.069 Uiso 1 1 calc R U . . .
C80 C 0.8019(6) 0.1545(6) 0.9350(5) 0.056(3) Uani 1 1 d . . . . .
H80 H 0.827656 0.151849 0.971991 0.068 Uiso 1 1 calc R U . . .
C81 C 0.8340(5) 0.1550(6) 0.8768(5) 0.050(3) Uani 1 1 d . . . . .
H81 H 0.881587 0.152516 0.874202 0.060 Uiso 1 1 calc R U . . .
C82 C 0.7972(5) 0.1590(5) 0.8232(4) 0.040(2) Uani 1 1 d . . . . .
H82 H 0.819361 0.158962 0.783568 0.049 Uiso 1 1 calc R U . . .
C83 C 0.5887(5) 0.2136(5) 0.7673(4) 0.035(2) Uani 1 1 d . . . . .
C84 C 0.5343(5) 0.1868(6) 0.7898(5) 0.046(2) Uani 1 1 d . . . . .
H84 H 0.540960 0.135880 0.805225 0.055 Uiso 1 1 calc R U . . .
C85 C 0.4677(6) 0.2355(7) 0.7901(5) 0.061(3) Uani 1 1 d . . . . .
H85 H 0.430028 0.216768 0.805202 0.073 Uiso 1 1 calc R U . . .
C86 C 0.4573(7) 0.3087(7) 0.7689(6) 0.063(3) Uani 1 1 d . . . . .
H86 H 0.412557 0.341413 0.767981 0.076 Uiso 1 1 calc R U . . .
C87 C 0.5140(7) 0.3345(6) 0.7485(6) 0.065(3) Uani 1 1 d . . . . .
H87 H 0.508365 0.384675 0.735883 0.078 Uiso 1 1 calc R U . . .
C88 C 0.5780(5) 0.2877(5) 0.7467(4) 0.044(2) Uani 1 1 d . . . . .
H88 H 0.615413 0.306698 0.731047 0.053 Uiso 1 1 calc R U . . .
C89 C 0.8511(5) 0.0704(4) 0.7247(4) 0.0343(19) Uani 1 1 d . . . . .
C90 C 0.8739(5) 0.0108(5) 0.7930(5) 0.042(2) Uani 1 1 d . . . . .
H90 H 0.846604 -0.020369 0.815475 0.050 Uiso 1 1 calc R U . . .
C91 C 0.9355(6) -0.0013(7) 0.8263(6) 0.065(3) Uani 1 1 d . . . . .
H91 H 0.951801 -0.042276 0.871525 0.078 Uiso 1 1 calc R U . . .
C92 C 0.9756(6) 0.0462(7) 0.7944(7) 0.069(3) Uani 1 1 d . . . . .
H92 H 1.018147 0.038103 0.817857 0.082 Uiso 1 1 calc R U . . .
C93 C 0.9514(6) 0.1040(6) 0.7291(6) 0.055(3) Uani 1 1 d . . . . .
H93 H 0.977802 0.136312 0.707236 0.066 Uiso 1 1 calc R U . . .
C94 C 0.8911(5) 0.1168(5) 0.6946(5) 0.043(2) Uani 1 1 d . . . . .
H94 H 0.875694 0.157979 0.649325 0.052 Uiso 1 1 calc R U . . .
C95 C 0.8106(4) 0.0718(4) 0.6023(4) 0.0283(18) Uani 1 1 d . . . . .
C96 C 0.8779(5) 0.0205(5) 0.6162(5) 0.036(2) Uani 1 1 d . . . . .
H96 H 0.903566 -0.002601 0.660833 0.043 Uiso 1 1 calc R U . . .
C97 C 0.9070(5) 0.0035(5) 0.5636(5) 0.040(2) Uani 1 1 d . . . . .
H97 H 0.952880 -0.031203 0.572718 0.048 Uiso 1 1 calc R U . . .
C98 C 0.8701(5) 0.0362(5) 0.4995(5) 0.042(2) Uani 1 1 d . . . . .
H98 H 0.890665 0.025178 0.463874 0.051 Uiso 1 1 calc R U . . .
C99 C 0.8039(5) 0.0848(5) 0.4867(4) 0.036(2) Uani 1 1 d . . . . .
H99 H 0.778123 0.106395 0.442277 0.043 Uiso 1 1 calc R U . . .
C100 C 0.7729(5) 0.1035(4) 0.5381(4) 0.0297(18) Uani 1 1 d . . . . .
H100 H 0.726638 0.137493 0.528643 0.036 Uiso 1 1 calc R U . . .
C101 C 0.8646(4) 0.5972(4) 0.7502(4) 0.0239(16) Uani 1 1 d . . . . .
C102 C 0.8042(4) 0.5783(4) 0.7554(4) 0.0277(18) Uani 1 1 d . . . . .
H102 H 0.769749 0.602967 0.716292 0.033 Uiso 1 1 calc R U . . .
C103 C 0.7943(5) 0.5227(5) 0.8186(4) 0.037(2) Uani 1 1 d . . . . .
H103 H 0.753806 0.508573 0.821998 0.044 Uiso 1 1 calc R U . . .
C104 C 0.8438(5) 0.4886(5) 0.8761(4) 0.041(2) Uani 1 1 d . . . . .
H104 H 0.837237 0.451307 0.919263 0.050 Uiso 1 1 calc R U . . .
C105 C 0.9024(6) 0.5089(5) 0.8703(5) 0.049(3) Uani 1 1 d . . . . .
H105 H 0.936147 0.485435 0.909874 0.059 Uiso 1 1 calc R U . . .
C106 C 0.9130(5) 0.5622(5) 0.8088(4) 0.040(2) Uani 1 1 d . . . . .
H106 H 0.953926 0.575483 0.806116 0.047 Uiso 1 1 calc R U . . .
C107 C 0.9723(4) 0.6514(4) 0.6803(4) 0.0287(18) Uani 1 1 d . . . . .
C108 C 1.0124(5) 0.5922(5) 0.6709(4) 0.039(2) Uani 1 1 d . . . . .
H108 H 0.989770 0.564679 0.661139 0.047 Uiso 1 1 calc R U . . .
C109 C 1.0830(5) 0.5716(5) 0.6752(4) 0.042(2) Uani 1 1 d . . . . .
H109 H 1.109346 0.530809 0.667832 0.050 Uiso 1 1 calc R U . . .
C110 C 1.1162(5) 0.6105(5) 0.6902(5) 0.050(3) Uani 1 1 d . . . . .
H110 H 1.165812 0.596561 0.693337 0.059 Uiso 1 1 calc R U . . .
C111 C 1.0776(5) 0.6701(5) 0.7009(5) 0.047(2) Uani 1 1 d . . . . .
H111 H 1.100583 0.697296 0.710785 0.056 Uiso 1 1 calc R U . . .
C112 C 1.0048(5) 0.6900(5) 0.6972(4) 0.035(2) Uani 1 1 d . . . . .
H112 H 0.978076 0.729564 0.706129 0.042 Uiso 1 1 calc R U . . .
C113 C 0.8371(4) 0.7513(4) 0.6903(4) 0.0267(17) Uani 1 1 d . . . . .
H11A H 0.796421 0.742583 0.715931 0.032 Uiso 1 1 calc R U . . .
H11B H 0.871033 0.750619 0.722023 0.032 Uiso 1 1 calc R U . . .
C114 C 0.8119(4) 0.8293(4) 0.6273(4) 0.0279(17) Uani 1 1 d . . . . .
C115 C 0.8704(4) 0.8426(4) 0.5791(4) 0.0289(18) Uani 1 1 d . . . . .
H11C H 0.914597 0.825175 0.608693 0.035 Uiso 1 1 calc R U . . .
H11D H 0.858651 0.896790 0.548975 0.035 Uiso 1 1 calc R U . . .
C116 C 0.7436(4) 0.8426(4) 0.5885(4) 0.0280(17) Uani 1 1 d . . . . .
H11E H 0.730935 0.892572 0.547487 0.034 Uiso 1 1 calc R U . . .
H11F H 0.706512 0.844212 0.619683 0.034 Uiso 1 1 calc R U . . .
C117 C 0.7952(5) 0.8859(4) 0.6550(4) 0.0315(19) Uani 1 1 d . . . . .
H11G H 0.781040 0.936193 0.615705 0.047 Uiso 1 1 calc R U . . .
H11H H 0.836865 0.877482 0.682654 0.047 Uiso 1 1 calc R U . . .
H11I H 0.757081 0.880148 0.684432 0.047 Uiso 1 1 calc R U . . .
C118 C 0.9797(4) 0.7740(4) 0.5169(4) 0.0283(18) Uani 1 1 d . . . . .
C119 C 1.0172(5) 0.7150(5) 0.5066(4) 0.040(2) Uani 1 1 d . . . . .
H119 H 0.994845 0.682302 0.506452 0.048 Uiso 1 1 calc R U . . .
C120 C 1.0873(5) 0.7021(6) 0.4964(5) 0.053(3) Uani 1 1 d . . . . .
H120 H 1.112396 0.661421 0.488330 0.064 Uiso 1 1 calc R U . . .
C121 C 1.1198(5) 0.7478(6) 0.4980(5) 0.054(3) Uani 1 1 d . . . . .
H121 H 1.167887 0.738771 0.490984 0.065 Uiso 1 1 calc R U . . .
C122 C 1.0844(5) 0.8065(6) 0.5095(5) 0.049(3) Uani 1 1 d . . . . .
H122 H 1.108027 0.837295 0.511561 0.059 Uiso 1 1 calc R U . . .
C123 C 1.0146(5) 0.8210(5) 0.5179(5) 0.040(2) Uani 1 1 d . . . . .
H123 H 0.989690 0.862730 0.524553 0.049 Uiso 1 1 calc R U . . .
C124 C 0.8541(4) 0.8748(4) 0.4351(4) 0.0299(18) Uani 1 1 d . . . . .
C125 C 0.8066(5) 0.9441(5) 0.4226(5) 0.039(2) Uani 1 1 d . . . . .
H125 H 0.789066 0.952327 0.460662 0.047 Uiso 1 1 calc R U . . .
C126 C 0.7849(6) 1.0013(5) 0.3541(6) 0.056(3) Uani 1 1 d . . . . .
H126 H 0.753210 1.048386 0.345930 0.067 Uiso 1 1 calc R U . . .
C127 C 0.8088(6) 0.9898(6) 0.2989(5) 0.054(3) Uani 1 1 d . . . . .
H127 H 0.792839 1.028480 0.252528 0.065 Uiso 1 1 calc R U . . .
C128 C 0.8567(6) 0.9213(6) 0.3107(5) 0.053(3) Uani 1 1 d . . . . .
H128 H 0.873697 0.913634 0.272297 0.064 Uiso 1 1 calc R U . . .
C129 C 0.8797(5) 0.8645(5) 0.3782(4) 0.036(2) Uani 1 1 d . . . . .
H129 H 0.913015 0.818318 0.385798 0.043 Uiso 1 1 calc R U . . .
C130 C 0.6834(4) 0.8416(4) 0.4748(4) 0.0326(19) Uani 1 1 d . . . . .
C131 C 0.7046(5) 0.8584(5) 0.4091(4) 0.041(2) Uani 1 1 d . . . . .
H131 H 0.749935 0.831349 0.404127 0.049 Uiso 1 1 calc R U . . .
C132 C 0.6597(5) 0.9147(5) 0.3508(5) 0.048(2) Uani 1 1 d . . . . .
H132 H 0.673758 0.925897 0.305495 0.057 Uiso 1 1 calc R U . . .
C133 C 0.5948(5) 0.9544(5) 0.3582(5) 0.048(2) Uani 1 1 d . . . . .
H133 H 0.565014 0.994302 0.317822 0.058 Uiso 1 1 calc R U . . .
C134 C 0.5721(5) 0.9377(5) 0.4227(5) 0.050(3) Uani 1 1 d . . . . .
H134 H 0.526526 0.964818 0.427025 0.060 Uiso 1 1 calc R U . . .
C135 C 0.6168(5) 0.8803(5) 0.4819(5) 0.041(2) Uani 1 1 d . . . . .
H135 H 0.601611 0.867745 0.526928 0.049 Uiso 1 1 calc R U . . .
C136 C 0.6842(4) 0.7256(4) 0.6090(4) 0.0298(18) Uani 1 1 d . . . . .
C137 C 0.6580(5) 0.7304(5) 0.6670(5) 0.038(2) Uani 1 1 d . . . . .
H137 H 0.669342 0.761588 0.681609 0.046 Uiso 1 1 calc R U . . .
C138 C 0.6149(5) 0.6899(5) 0.7045(5) 0.046(2) Uani 1 1 d . . . . .
H138 H 0.596510 0.693698 0.744288 0.056 Uiso 1 1 calc R U . . .
C139 C 0.5994(5) 0.6447(6) 0.6832(6) 0.058(3) Uani 1 1 d . . . . .
H139 H 0.571510 0.615499 0.709561 0.070 Uiso 1 1 calc R U . . .
C140 C 0.6238(5) 0.6409(5) 0.6239(6) 0.051(3) Uani 1 1 d . . . . .
H140 H 0.611199 0.610965 0.608421 0.061 Uiso 1 1 calc R U . . .
C141 C 0.6667(5) 0.6812(5) 0.5873(5) 0.037(2) Uani 1 1 d . . . . .
H141 H 0.684164 0.678285 0.546955 0.045 Uiso 1 1 calc R U . . .
Co1 Co 0.70501(6) 0.64214(6) 0.08449(5) 0.0266(3) Uani 1 1 d . . . . .
Co2 Co 0.69213(6) 0.19568(5) 0.64973(5) 0.0244(2) Uani 1 1 d . . . . .
Co3 Co 0.84495(6) 0.70241(5) 0.56209(5) 0.0238(2) Uani 1 1 d . . . . .
P1 P 0.68160(12) 0.75810(11) -0.00232(10) 0.0297(5) Uani 1 1 d . . . . .
P2 P 0.64694(12) 0.61932(11) 0.01649(10) 0.0267(5) Uani 1 1 d . . . . .
P3 P 0.80426(12) 0.59531(11) 0.05374(10) 0.0290(5) Uani 1 1 d . . . . .
P4 P 0.60656(11) 0.15604(11) 0.63569(10) 0.0260(4) Uani 1 1 d . . . . .
P5 P 0.67563(12) 0.15848(11) 0.76210(10) 0.0281(5) Uani 1 1 d . . . . .
P6 P 0.77200(11) 0.08980(11) 0.67366(10) 0.0271(5) Uani 1 1 d . . . . .
P7 P 0.87763(11) 0.67440(11) 0.67130(10) 0.0241(4) Uani 1 1 d . . . . .
P8 P 0.88629(11) 0.79784(11) 0.52275(10) 0.0245(4) Uani 1 1 d . . . . .
P9 P 0.74080(11) 0.77624(11) 0.55719(10) 0.0270(4) Uani 1 1 d . . . . .
S1 S 0.72993(13) 0.68357(11) 0.15098(9) 0.0331(5) Uani 1 1 d . . . . .
S2 S 0.69023(11) 0.54926(10) 0.17442(9) 0.0268(4) Uani 1 1 d . . . . .
S3 S 0.67491(11) 0.26586(11) 0.53749(9) 0.0279(4) Uani 1 1 d . . . . .
S4 S 0.73604(12) 0.26927(11) 0.66114(10) 0.0316(5) Uani 1 1 d . . . . .
S5 S 0.84177(11) 0.59076(10) 0.60655(9) 0.0268(4) Uani 1 1 d . . . . .
S6 S 0.84732(11) 0.70754(11) 0.46006(10) 0.0285(4) Uani 1 1 d . . . . .
B1 B 0.2417(7) 0.8438(7) -0.1194(6) 0.049(3) Uani 1 1 d . . . . .
F1 F 0.1780(4) 0.8960(4) -0.1297(3) 0.0723(18) Uani 1 1 d . . . . .
F2 F 0.2932(4) 0.8731(5) -0.1186(4) 0.108(3) Uani 1 1 d . . . . .
F3 F 0.2501(4) 0.8230(4) -0.1718(3) 0.0703(18) Uani 1 1 d . . . . .
F4 F 0.2497(4) 0.7815(4) -0.0553(3) 0.0734(19) Uani 1 1 d . . . . .
B2 B 0.9056(12) 0.8044(14) -0.1679(11) 0.043(4) Uani 0.58(2) 1 d D . P A 1
F5 F 0.8383(9) 0.8500(11) -0.1705(10) 0.057(4) Uani 0.58(2) 1 d D . P A 1
F6 F 0.9299(11) 0.8310(12) -0.2318(10) 0.057(4) Uani 0.58(2) 1 d D . P A 1
F7 F 0.9504(15) 0.803(3) -0.1190(16) 0.052(4) Uani 0.58(2) 1 d D . P A 1
F8 F 0.905(2) 0.7319(10) -0.146(2) 0.051(5) Uani 0.58(2) 1 d D . P A 1
B2' B 0.9028(16) 0.8129(18) -0.1603(15) 0.043(4) Uani 0.42(2) 1 d D . P A 2
F5' F 0.8424(14) 0.8492(16) -0.1407(13) 0.057(4) Uani 0.42(2) 1 d D . P A 2
F6' F 0.9141(16) 0.8596(16) -0.2255(14) 0.057(4) Uani 0.42(2) 1 d D . P A 2
F7' F 0.960(2) 0.791(4) -0.112(2) 0.052(4) Uani 0.42(2) 1 d D . P A 2
F8' F 0.896(3) 0.7489(16) -0.158(3) 0.051(5) Uani 0.42(2) 1 d D . P A 2
B3 B 0.4268(5) 1.1223(6) 0.2832(5) 0.036(2) Uani 1 1 d . . . . .
F9 F 0.4228(3) 1.1919(3) 0.2284(3) 0.0490(13) Uani 1 1 d . . . . .
F10 F 0.4567(3) 1.0691(3) 0.2616(3) 0.0486(13) Uani 1 1 d . . . . .
F11 F 0.4675(3) 1.1096(3) 0.3399(3) 0.0577(15) Uani 1 1 d . . . . .
F12 F 0.3600(3) 1.1217(3) 0.3002(3) 0.0517(14) Uani 1 1 d . . . . .
C142 C 0.5434(6) 0.4621(6) 0.2807(6) 0.064(3) Uani 1 1 d . . . . .
H14A H 0.545321 0.479832 0.230463 0.096 Uiso 1 1 calc R U . . .
H14B H 0.567175 0.486266 0.296630 0.096 Uiso 1 1 calc R U . . .
H14C H 0.494433 0.474181 0.290181 0.096 Uiso 1 1 calc R U . . .
C143 C 0.5777(5) 0.3823(5) 0.3176(5) 0.050(2) Uani 1 1 d . . . . .
H14D H 0.566758 0.362395 0.366516 0.060 Uiso 1 1 calc R U . . .
H14E H 0.561024 0.358342 0.294991 0.060 Uiso 1 1 calc R U . . .
C144 C 0.6892(6) 0.2912(6) 0.3390(6) 0.056(3) Uani 1 1 d . . . . .
H14F H 0.672002 0.272915 0.310759 0.067 Uiso 1 1 calc R U . . .
H14G H 0.683540 0.261371 0.388489 0.067 Uiso 1 1 calc R U . . .
C145 C 0.7623(6) 0.2842(7) 0.3313(7) 0.073(3) Uani 1 1 d . . . . .
H14H H 0.787376 0.236397 0.332417 0.110 Uiso 1 1 calc R U . . .
H14I H 0.782830 0.286769 0.369622 0.110 Uiso 1 1 calc R U . . .
H14J H 0.765913 0.324638 0.286664 0.110 Uiso 1 1 calc R U . . .
O1 O 0.6507(3) 0.3673(4) 0.3159(3) 0.0473(16) Uani 1 1 d . . . . .
C146 C 0.744251 0.396719 0.755755 0.128 Uani 0.7845 1 d . . P B 1
H14K H 0.726611 0.441910 0.711111 0.192 Uiso 0.7845 1 d . U P B 1
H14L H 0.723817 0.406314 0.793722 0.192 Uiso 0.7845 1 d . U P B 1
H14M H 0.731263 0.356790 0.755073 0.192 Uiso 0.7845 1 d . U P B 1
C147 C 0.822063 0.374084 0.766971 0.128 Uani 0.7845 1 d . . P B 1
H14N H 0.835269 0.413366 0.769814 0.154 Uiso 0.7845 1 d . U P B 1
H14O H 0.840119 0.327865 0.811588 0.154 Uiso 0.7845 1 d . U P B 1
C148 C 0.928249 0.332934 0.714491 0.128 Uani 0.7845 1 d . . P B 1
H14P H 0.948239 0.366580 0.720450 0.154 Uiso 0.7845 1 d . U P B 1
H14Q H 0.945259 0.283932 0.756571 0.154 Uiso 0.7845 1 d . U P B 1
C149 C 0.952965 0.324814 0.655562 0.128 Uani 0.7845 1 d . . P B 1
H14R H 0.925707 0.301215 0.642826 0.192 Uiso 0.7845 1 d . U P B 1
H14S H 1.002394 0.293806 0.666688 0.192 Uiso 0.7845 1 d . U P B 1
H14T H 0.947914 0.373796 0.616355 0.192 Uiso 0.7845 1 d . U P B 1
O2 O 0.853061 0.361959 0.709620 0.076 Uani 0.7845 1 d . . P B 1
C150 C 0.716624 0.416688 0.715209 0.128 Uani 0.2155 1 d . . P B 2
H15A H 0.673753 0.439826 0.730441 0.192 Uiso 0.2155 1 d . U P B 2
H15B H 0.732900 0.455402 0.679375 0.192 Uiso 0.2155 1 d . U P B 2
H15C H 0.707025 0.386830 0.695837 0.192 Uiso 0.2155 1 d . U P B 2
C151 C 0.771157 0.368481 0.775438 0.128 Uani 0.2155 1 d . . P B 2
H15D H 0.780249 0.398547 0.795447 0.154 Uiso 0.2155 1 d . U P B 2
H15E H 0.754347 0.329903 0.811926 0.154 Uiso 0.2155 1 d . U P B 2
C152 C 0.898939 0.342947 0.772619 0.128 Uani 0.2155 1 d . . P B 2
H15F H 0.885899 0.379768 0.790363 0.154 Uiso 0.2155 1 d . U P B 2
H15G H 0.929665 0.295295 0.810109 0.154 Uiso 0.2155 1 d . U P B 2
C153 C 0.936423 0.368110 0.712562 0.128 Uani 0.2155 1 d . . P B 2
H15H H 0.919117 0.422501 0.687145 0.192 Uiso 0.2155 1 d . U P B 2
H15I H 0.929128 0.348216 0.681829 0.192 Uiso 0.2155 1 d . U P B 2
H15J H 0.986469 0.350694 0.727943 0.192 Uiso 0.2155 1 d . U P B 2
O3 O 0.835986 0.332910 0.754873 0.076 Uani 0.2155 1 d . . P B 2
C154 C 0.570026 0.488853 0.593900 0.128 Uani 0.5 1 d . . P C -1
H15K H 0.617212 0.465860 0.618885 0.192 Uiso 0.5 1 d . U P D -1
H15L H 0.557450 0.543024 0.571478 0.192 Uiso 0.5 1 d . U P E -1
H15M H 0.536577 0.473465 0.626962 0.192 Uiso 0.5 1 d . U P F -1
C155 C 0.568284 0.465176 0.540480 0.128 Uani 0.5 1 d . . P C -1
H15N H 0.602266 0.480190 0.507124 0.154 Uiso 0.5 1 d . U P G -1
H15O H 0.581334 0.410436 0.562763 0.154 Uiso 0.5 1 d . U P H -1
C156 C 0.499966 0.484591 0.444108 0.128 Uani 0.5 1 d . . P C -1
H15P H 0.516932 0.430700 0.458750 0.154 Uiso 0.5 1 d . U P I -1
H15Q H 0.529857 0.508061 0.409818 0.154 Uiso 0.5 1 d . U P J -1
C157 C 0.423350 0.519555 0.412050 0.128 Uani 0.5 1 d . . P C -1
H15R H 0.419305 0.512367 0.371118 0.192 Uiso 0.5 1 d . U P K -1
H15S H 0.394463 0.495835 0.446615 0.192 Uiso 0.5 1 d . U P L -1
H15T H 0.407322 0.572806 0.397929 0.192 Uiso 0.5 1 d . U P M -1
O4 O 0.501929 0.497698 0.505745 0.076 Uani 0.5 1 d . . P C -1
C158 C 0.5669(6) 1.2374(7) 0.2268(5) 0.052(3) Uani 1 1 d . . . . .
C159 C 0.5959(6) 1.1608(7) 0.2408(6) 0.066(3) Uani 1 1 d . . . . .
H15U H 0.562014 1.148148 0.222020 0.099 Uiso 1 1 calc R U . . .
H15V H 0.606485 1.128454 0.291276 0.099 Uiso 1 1 calc R U . . .
H15W H 0.638998 1.153883 0.218486 0.099 Uiso 1 1 calc R U . . .
N1 N 0.5418(6) 1.2983(7) 0.2148(6) 0.075(3) Uani 1 1 d . . . . .
C160 C 1.0700(7) 0.8679(7) -0.2947(7) 0.071(4) Uani 1 1 d . . . . .
C161 C 1.0736(8) 0.8778(10) -0.2344(8) 0.103(5) Uani 1 1 d . . . . .
H16A H 1.068171 0.929816 -0.248911 0.155 Uiso 1 1 calc R U . . .
H16B H 1.118981 0.845723 -0.206471 0.155 Uiso 1 1 calc R U . . .
H16C H 1.036054 0.864798 -0.206371 0.155 Uiso 1 1 calc R U . . .
N2 N 1.0652(8) 0.8621(8) -0.3421(8) 0.114(5) Uani 1 1 d . . . . .
C162 C 0.5914(7) 0.4988(7) 0.8773(6) 0.063(3) Uani 1 1 d . . . . .
C163 C 0.5402(6) 0.5116(7) 0.9221(7) 0.068(3) Uani 1 1 d . . . . .
H16D H 0.502470 0.558556 0.894970 0.102 Uiso 1 1 calc R U . . .
H16E H 0.562274 0.514126 0.959691 0.102 Uiso 1 1 calc R U . . .
H16F H 0.520876 0.470835 0.942287 0.102 Uiso 1 1 calc R U . . .
N3 N 0.6319(7) 0.4867(7) 0.8412(7) 0.098(4) Uani 1 1 d . . . . .

loop_
_atom_site_aniso_label
_atom_site_aniso_U_11
_atom_site_aniso_U_22
_atom_site_aniso_U_33
_atom_site_aniso_U_23
_atom_site_aniso_U_13
_atom_site_aniso_U_12
C1 0.039(5) 0.028(4) 0.008(3) -0.002(3) 0.002(3) -0.014(4)
C2 0.030(4) 0.024(4) 0.023(4) -0.014(3) 0.003(3) -0.014(3)
C3 0.033(4) 0.026(4) 0.025(4) -0.013(3) 0.010(3) -0.018(4)
C4 0.029(4) 0.019(4) 0.019(4) -0.005(3) 0.008(3) -0.013(3)
C5 0.032(4) 0.022(4) 0.018(4) -0.007(3) 0.003(3) -0.013(3)
C6 0.036(5) 0.023(4) 0.018(4) -0.007(3) 0.002(3) -0.016(3)
C7 0.033(4) 0.019(4) 0.018(4) -0.005(3) 0.007(3) -0.011(3)
C8 0.039(5) 0.015(4) 0.019(4) -0.002(3) 0.010(3) -0.015(3)
C9 0.045(5) 0.021(4) 0.016(4) -0.004(3) 0.001(3) -0.016(4)
C10 0.038(5) 0.020(4) 0.014(3) -0.005(3) 0.005(3) -0.016(3)
C11 0.036(5) 0.021(4) 0.018(4) -0.004(3) 0.007(3) -0.018(3)
C12 0.038(5) 0.020(4) 0.013(3) -0.001(3) 0.002(3) -0.012(3)
C13 0.030(4) 0.021(4) 0.024(4) -0.012(3) 0.003(3) -0.007(3)
C14 0.031(4) 0.024(4) 0.024(4) -0.012(3) 0.008(3) -0.017(3)
C15 0.033(4) 0.028(4) 0.015(4) -0.006(3) 0.003(3) -0.017(4)
C16 0.039(5) 0.030(4) 0.018(4) -0.014(3) 0.007(3) -0.018(4)
C17 0.036(5) 0.019(4) 0.015(4) -0.003(3) 0.002(3) -0.013(3)
C18 0.048(5) 0.020(4) 0.022(4) -0.008(3) 0.006(4) -0.020(4)
C19 0.080(7) 0.030(5) 0.014(4) -0.001(4) -0.003(4) -0.028(5)
C20 0.079(9) 0.043(6) 0.085(9) -0.032(6) -0.007(7) -0.031(6)
C21 0.105(11) 0.057(8) 0.085(9) -0.022(7) -0.023(8) -0.045(8)
C22 0.174(16) 0.027(6) 0.054(7) -0.001(5) -0.024(9) -0.044(8)
C23 0.139(14) 0.067(9) 0.092(11) -0.054(8) 0.001(10) -0.036(9)
C24 0.116(11) 0.051(7) 0.090(9) -0.050(7) 0.012(8) -0.035(7)
C25 0.063(6) 0.022(4) 0.025(4) -0.006(4) 0.009(4) -0.019(4)
C26 0.059(7) 0.052(6) 0.053(6) -0.022(5) 0.024(5) -0.004(5)
C27 0.070(9) 0.067(8) 0.070(8) -0.017(7) 0.037(7) -0.019(7)
C28 0.050(7) 0.047(6) 0.084(9) -0.030(6) 0.016(6) -0.018(5)
C29 0.052(7) 0.072(8) 0.064(7) -0.045(6) 0.001(6) -0.016(6)
C30 0.050(6) 0.041(5) 0.037(5) -0.021(4) 0.008(4) -0.023(5)
C31 0.037(5) 0.025(4) 0.014(4) 0.001(3) -0.002(3) -0.014(4)
C32 0.038(5) 0.022(4) 0.016(4) -0.001(3) 0.003(3) -0.015(4)
C33 0.047(5) 0.023(4) 0.021(4) -0.006(3) 0.002(4) -0.017(4)
C34 0.049(5) 0.035(5) 0.017(4) -0.008(4) -0.002(4) -0.017(4)
C35 0.044(5) 0.034(5) 0.018(4) -0.010(4) 0.007(4) -0.019(4)
C36 0.037(5) 0.025(4) 0.020(4) -0.006(3) -0.003(3) -0.011(4)
C37 0.044(5) 0.042(5) 0.031(4) -0.020(4) 0.012(4) -0.026(4)
C38 0.054(6) 0.037(5) 0.046(5) -0.025(4) 0.015(5) -0.021(5)
C39 0.052(6) 0.030(5) 0.048(6) -0.011(4) 0.000(5) -0.022(4)
C40 0.056(6) 0.035(5) 0.027(4) -0.010(4) 0.001(4) -0.023(4)
C41 0.047(5) 0.032(5) 0.026(4) -0.011(4) 0.002(4) -0.026(4)
C42 0.051(5) 0.030(4) 0.015(4) -0.006(3) 0.003(4) -0.026(4)
C43 0.061(7) 0.044(5) 0.031(5) -0.017(4) 0.012(4) -0.031(5)
C44 0.042(6) 0.051(6) 0.028(5) -0.007(4) 0.000(4) -0.021(5)
C45 0.039(5) 0.054(6) 0.043(5) -0.015(5) 0.003(4) -0.020(5)
C46 0.047(6) 0.072(7) 0.041(5) -0.032(5) 0.014(5) -0.024(5)
C47 0.042(6) 0.061(6) 0.033(5) -0.029(5) 0.007(4) -0.019(5)
C48 0.039(5) 0.033(5) 0.016(4) -0.005(3) -0.005(3) -0.011(4)
C49 0.046(6) 0.034(5) 0.035(5) -0.004(4) 0.005(4) -0.010(4)
C50 0.050(6) 0.038(6) 0.047(6) -0.012(5) 0.009(5) -0.008(5)
C51 0.057(7) 0.027(5) 0.048(6) -0.010(4) -0.007(5) -0.009(4)
C52 0.044(6) 0.038(5) 0.062(6) -0.021(5) 0.002(5) -0.018(5)
C53 0.047(6) 0.029(5) 0.033(5) -0.006(4) 0.001(4) -0.018(4)
C54 0.052(6) 0.025(4) 0.031(5) -0.010(4) -0.002(4) -0.011(4)
C55 0.054(6) 0.058(6) 0.030(5) -0.016(5) 0.006(4) -0.035(5)
C56 0.062(7) 0.063(7) 0.042(6) -0.021(5) -0.008(5) -0.028(6)
C57 0.074(8) 0.082(9) 0.060(7) -0.030(7) -0.006(6) -0.044(7)
C58 0.072(8) 0.056(7) 0.048(6) -0.014(5) 0.004(5) -0.043(6)
C59 0.053(6) 0.034(5) 0.033(5) -0.010(4) -0.002(4) -0.017(4)
C60 0.037(5) 0.027(4) 0.019(4) -0.009(3) 0.001(3) -0.016(4)
C61 0.050(6) 0.033(5) 0.033(5) -0.015(4) 0.006(4) -0.022(4)
C62 0.049(6) 0.039(5) 0.029(5) -0.009(4) -0.006(4) -0.019(4)
C63 0.054(6) 0.049(6) 0.032(5) -0.026(5) 0.002(4) -0.020(5)
C64 0.046(6) 0.033(5) 0.042(5) -0.019(4) 0.002(4) -0.013(4)
C65 0.044(5) 0.035(5) 0.029(4) -0.016(4) 0.003(4) -0.018(4)
C66 0.038(5) 0.021(4) 0.016(4) -0.005(3) 0.001(3) -0.007(4)
C67 0.045(6) 0.037(5) 0.033(5) -0.013(4) 0.007(4) -0.019(4)
C68 0.043(6) 0.035(5) 0.059(6) -0.019(5) 0.001(5) -0.001(5)
C69 0.043(6) 0.060(7) 0.056(7) -0.028(6) -0.002(5) -0.002(5)
C70 0.039(6) 0.066(7) 0.063(7) -0.034(6) 0.002(5) -0.018(5)
C71 0.034(5) 0.033(5) 0.042(5) -0.019(4) 0.002(4) -0.008(4)
C72 0.040(5) 0.024(4) 0.022(4) -0.009(3) 0.007(3) -0.015(4)
C73 0.043(5) 0.017(4) 0.019(4) -0.001(3) 0.007(3) -0.009(4)
C74 0.044(5) 0.031(4) 0.021(4) -0.011(4) 0.008(4) -0.017(4)
C75 0.038(5) 0.023(4) 0.030(4) -0.009(4) 0.002(4) -0.012(4)
C76 0.051(6) 0.025(4) 0.025(4) -0.004(4) 0.006(4) -0.024(4)
C77 0.046(5) 0.026(4) 0.024(4) -0.008(4) 0.000(4) -0.015(4)
C78 0.061(7) 0.067(7) 0.033(5) -0.026(5) 0.010(5) -0.034(6)
C79 0.073(8) 0.079(8) 0.030(5) -0.028(5) 0.008(5) -0.035(6)
C80 0.080(8) 0.074(8) 0.031(5) -0.027(5) 0.007(5) -0.041(6)
C81 0.051(6) 0.069(7) 0.040(5) -0.026(5) 0.003(5) -0.031(5)
C82 0.057(6) 0.046(5) 0.021(4) -0.014(4) 0.007(4) -0.022(5)
C83 0.046(5) 0.034(5) 0.024(4) -0.016(4) 0.005(4) -0.010(4)
C84 0.046(6) 0.058(6) 0.042(5) -0.033(5) 0.011(4) -0.013(5)
C85 0.046(6) 0.096(9) 0.050(6) -0.044(7) 0.025(5) -0.023(6)
C86 0.071(8) 0.057(7) 0.052(7) -0.033(6) 0.005(6) 0.001(6)
C87 0.084(9) 0.044(6) 0.046(6) -0.023(5) 0.006(6) 0.009(6)
C88 0.061(6) 0.035(5) 0.028(5) -0.012(4) 0.004(4) -0.011(5)
C89 0.044(5) 0.026(4) 0.032(5) -0.011(4) 0.000(4) -0.013(4)
C90 0.051(6) 0.030(5) 0.035(5) -0.008(4) -0.006(4) -0.011(4)
C91 0.057(7) 0.058(7) 0.067(8) -0.017(6) -0.017(6) -0.018(6)
C92 0.044(7) 0.086(9) 0.081(9) -0.041(8) -0.002(6) -0.023(6)
C93 0.052(7) 0.051(6) 0.064(7) -0.022(6) 0.000(5) -0.027(5)
C94 0.046(6) 0.041(5) 0.045(5) -0.017(5) 0.007(4) -0.023(5)
C95 0.040(5) 0.024(4) 0.026(4) -0.011(3) 0.004(4) -0.018(4)
C96 0.046(6) 0.033(5) 0.042(5) -0.021(4) 0.011(4) -0.024(4)
C97 0.037(5) 0.039(5) 0.054(6) -0.030(5) 0.013(4) -0.015(4)
C98 0.064(7) 0.044(5) 0.035(5) -0.022(4) 0.023(5) -0.035(5)
C99 0.052(6) 0.035(5) 0.028(4) -0.012(4) 0.010(4) -0.030(5)
C100 0.044(5) 0.016(4) 0.029(4) -0.005(3) 0.011(4) -0.019(4)
C101 0.036(5) 0.023(4) 0.012(3) -0.006(3) 0.005(3) -0.011(3)
C102 0.044(5) 0.025(4) 0.020(4) -0.012(3) 0.009(3) -0.018(4)
C103 0.051(6) 0.031(5) 0.033(5) -0.013(4) 0.013(4) -0.023(4)
C104 0.057(6) 0.031(5) 0.027(5) -0.004(4) 0.015(4) -0.019(4)
C105 0.060(7) 0.049(6) 0.021(4) -0.003(4) 0.000(4) -0.015(5)
C106 0.042(5) 0.040(5) 0.025(4) -0.002(4) 0.001(4) -0.019(4)
C107 0.039(5) 0.027(4) 0.013(4) 0.001(3) 0.007(3) -0.018(4)
C108 0.045(6) 0.039(5) 0.023(4) -0.008(4) 0.000(4) -0.013(4)
C109 0.046(6) 0.039(5) 0.032(5) -0.013(4) 0.010(4) -0.011(4)
C110 0.035(5) 0.045(6) 0.040(5) -0.001(5) 0.003(4) -0.006(5)
C111 0.045(6) 0.035(5) 0.050(6) -0.006(5) -0.010(5) -0.018(5)
C112 0.041(5) 0.035(5) 0.023(4) -0.006(4) -0.002(4) -0.016(4)
C113 0.038(5) 0.027(4) 0.021(4) -0.013(3) 0.011(3) -0.016(4)
C114 0.035(5) 0.026(4) 0.027(4) -0.012(4) 0.006(3) -0.018(4)
C115 0.037(5) 0.026(4) 0.024(4) -0.009(3) 0.004(3) -0.017(4)
C116 0.036(5) 0.023(4) 0.029(4) -0.011(3) 0.008(4) -0.017(4)
C117 0.042(5) 0.022(4) 0.034(4) -0.012(4) 0.009(4) -0.016(4)
C118 0.036(5) 0.028(4) 0.019(4) -0.004(3) 0.005(3) -0.019(4)
C119 0.041(5) 0.039(5) 0.032(5) -0.010(4) 0.009(4) -0.015(4)
C120 0.046(6) 0.049(6) 0.050(6) -0.019(5) 0.007(5) -0.006(5)
C121 0.037(6) 0.062(7) 0.044(6) -0.008(5) 0.009(5) -0.020(5)
C122 0.031(5) 0.047(6) 0.056(6) -0.014(5) 0.015(5) -0.014(5)
C123 0.040(5) 0.045(5) 0.049(5) -0.025(5) 0.011(4) -0.025(4)
C124 0.045(5) 0.024(4) 0.019(4) -0.004(3) 0.003(4) -0.021(4)
C125 0.054(6) 0.027(5) 0.036(5) -0.011(4) 0.003(4) -0.019(4)
C126 0.064(7) 0.026(5) 0.057(7) 0.001(5) -0.011(5) -0.016(5)
C127 0.075(8) 0.045(6) 0.029(5) 0.004(5) -0.009(5) -0.033(6)
C128 0.075(8) 0.064(7) 0.025(5) -0.010(5) 0.006(5) -0.047(6)
C129 0.049(6) 0.036(5) 0.027(4) -0.011(4) 0.009(4) -0.025(4)
C130 0.036(5) 0.025(4) 0.032(4) -0.006(4) -0.007(4) -0.016(4)
C131 0.052(6) 0.037(5) 0.031(5) -0.010(4) -0.004(4) -0.016(4)
C132 0.059(7) 0.039(5) 0.039(5) -0.009(4) -0.009(5) -0.019(5)
C133 0.052(6) 0.036(5) 0.045(6) -0.003(5) -0.012(5) -0.020(5)
C134 0.040(6) 0.034(5) 0.059(7) -0.007(5) -0.017(5) -0.011(4)
C135 0.038(5) 0.030(5) 0.045(5) -0.005(4) -0.011(4) -0.016(4)
C136 0.032(5) 0.024(4) 0.028(4) -0.004(3) -0.001(3) -0.013(4)
C137 0.037(5) 0.029(5) 0.044(5) -0.010(4) 0.006(4) -0.018(4)
C138 0.040(5) 0.043(6) 0.047(6) -0.012(5) 0.012(4) -0.019(5)
C139 0.049(6) 0.045(6) 0.067(7) -0.007(5) 0.010(5) -0.030(5)
C140 0.050(6) 0.045(6) 0.061(7) -0.018(5) 0.006(5) -0.028(5)
C141 0.048(6) 0.034(5) 0.036(5) -0.012(4) 0.007(4) -0.030(4)
Co1 0.0469(7) 0.0207(5) 0.0119(5) -0.0032(4) 0.0036(4) -0.0176(5)
Co2 0.0405(6) 0.0163(5) 0.0148(5) -0.0031(4) 0.0042(4) -0.0139(5)
Co3 0.0373(6) 0.0194(5) 0.0161(5) -0.0058(4) 0.0041(4) -0.0152(5)
P1 0.0526(14) 0.0207(10) 0.0135(9) -0.0030(8) 0.0038(9) -0.0171(10)
P2 0.0418(13) 0.0246(10) 0.0145(9) -0.0053(8) 0.0050(8) -0.0180(9)
P3 0.0408(13) 0.0225(10) 0.0193(10) -0.0035(8) 0.0013(9) -0.0143(9)
P4 0.0379(12) 0.0193(10) 0.0188(10) -0.0052(8) 0.0045(8) -0.0131(9)
P5 0.0433(13) 0.0223(10) 0.0183(10) -0.0074(8) 0.0062(9) -0.0139(9)
P6 0.0391(12) 0.0208(10) 0.0202(10) -0.0061(8) 0.0060(9) -0.0142(9)
P7 0.0368(12) 0.0222(10) 0.0164(9) -0.0079(8) 0.0049(8) -0.0158(9)
P8 0.0369(12) 0.0207(10) 0.0177(9) -0.0064(8) 0.0047(8) -0.0160(9)
P9 0.0327(12) 0.0221(10) 0.0224(10) -0.0054(8) 0.0003(9) -0.0119(9)
S1 0.0659(15) 0.0222(10) 0.0123(9) -0.0028(8) 0.0028(9) -0.0239(10)
S2 0.0454(12) 0.0242(10) 0.0123(8) -0.0046(8) 0.0017(8) -0.0191(9)
S3 0.0458(12) 0.0238(10) 0.0158(9) -0.0045(8) 0.0034(8) -0.0212(9)
S4 0.0592(14) 0.0222(10) 0.0152(9) -0.0037(8) 0.0025(9) -0.0233(10)
S5 0.0473(13) 0.0211(10) 0.0138(9) -0.0052(8) 0.0027(8) -0.0181(9)
S6 0.0470(13) 0.0258(10) 0.0179(9) -0.0076(8) 0.0058(8) -0.0230(9)
B1 0.060(8) 0.048(7) 0.040(6) -0.017(6) 0.012(6) -0.025(6)
F1 0.073(5) 0.059(4) 0.069(4) -0.025(3) 0.005(3) -0.008(4)
F2 0.096(6) 0.148(8) 0.098(6) -0.048(6) 0.000(5) -0.077(6)
F3 0.097(5) 0.067(4) 0.044(3) -0.026(3) 0.012(3) -0.022(4)
F4 0.096(5) 0.067(4) 0.038(3) -0.010(3) -0.001(3) -0.025(4)
B2 0.042(7) 0.043(8) 0.032(7) -0.004(6) 0.009(5) -0.022(6)
F5 0.053(5) 0.037(4) 0.060(12) -0.008(9) 0.009(9) -0.013(3)
F6 0.058(9) 0.082(13) 0.037(5) -0.021(7) 0.013(5) -0.042(10)
F7 0.060(8) 0.043(15) 0.041(6) -0.013(8) -0.013(4) -0.011(8)
F8 0.052(11) 0.030(9) 0.050(13) -0.007(11) -0.016(10) -0.003(11)
B2' 0.042(7) 0.043(8) 0.032(7) -0.004(6) 0.009(5) -0.022(6)
F5' 0.053(5) 0.037(4) 0.060(12) -0.008(9) 0.009(9) -0.013(3)
F6' 0.058(9) 0.082(13) 0.037(5) -0.021(7) 0.013(5) -0.042(10)
F7' 0.060(8) 0.043(15) 0.041(6) -0.013(8) -0.013(4) -0.011(8)
F8' 0.052(11) 0.030(9) 0.050(13) -0.007(11) -0.016(10) -0.003(11)
B3 0.039(6) 0.033(5) 0.031(5) -0.010(4) -0.001(4) -0.011(5)
F9 0.057(3) 0.044(3) 0.039(3) -0.013(3) 0.004(3) -0.018(3)
F10 0.044(3) 0.050(3) 0.050(3) -0.027(3) -0.004(3) -0.006(3)
F11 0.071(4) 0.049(3) 0.045(3) -0.021(3) -0.023(3) -0.008(3)
F12 0.053(3) 0.054(3) 0.054(3) -0.026(3) 0.017(3) -0.025(3)
C142 0.059(7) 0.039(6) 0.081(8) -0.015(6) 0.013(6) -0.021(5)
C143 0.059(7) 0.047(6) 0.048(6) -0.019(5) 0.007(5) -0.029(5)
C144 0.064(7) 0.051(6) 0.056(7) -0.028(5) 0.015(5) -0.021(6)
C145 0.065(8) 0.062(8) 0.069(8) -0.013(6) 0.003(6) -0.017(6)
O1 0.052(4) 0.041(4) 0.051(4) -0.017(3) 0.009(3) -0.025(3)
C146 0.149 0.131 0.113 -0.087 -0.028 -0.004
C147 0.149 0.131 0.113 -0.087 -0.028 -0.004
C148 0.149 0.131 0.113 -0.087 -0.028 -0.004
C149 0.149 0.131 0.113 -0.087 -0.028 -0.004
O2 0.139 0.060 0.023 -0.016 -0.009 -0.027
C150 0.149 0.131 0.113 -0.087 -0.028 -0.004
C151 0.149 0.131 0.113 -0.087 -0.028 -0.004
C152 0.149 0.131 0.113 -0.087 -0.028 -0.004
C153 0.149 0.131 0.113 -0.087 -0.028 -0.004
O3 0.139 0.060 0.023 -0.016 -0.009 -0.027
C154 0.149 0.131 0.113 -0.087 -0.028 -0.004
C155 0.149 0.131 0.113 -0.087 -0.028 -0.004
C156 0.149 0.131 0.113 -0.087 -0.028 -0.004
C157 0.149 0.131 0.113 -0.087 -0.028 -0.004
O4 0.139 0.060 0.023 -0.016 -0.009 -0.027
C158 0.060(7) 0.066(8) 0.037(5) -0.020(5) 0.016(5) -0.037(6)
C159 0.058(7) 0.070(8) 0.063(7) -0.021(6) 0.017(6) -0.028(6)
N1 0.083(8) 0.089(8) 0.079(7) -0.045(7) 0.030(6) -0.057(7)
C160 0.094(10) 0.079(9) 0.054(7) -0.041(7) 0.025(7) -0.032(8)
C161 0.083(10) 0.166(16) 0.112(12) -0.089(12) 0.034(9) -0.073(11)
N2 0.115(11) 0.108(11) 0.094(10) -0.040(9) 0.019(9) -0.016(9)
C162 0.064(8) 0.068(8) 0.051(7) -0.017(6) 0.013(6) -0.031(6)
C163 0.073(8) 0.068(8) 0.079(8) -0.037(7) 0.005(7) -0.038(7)
N3 0.082(9) 0.107(10) 0.092(9) -0.028(8) 0.027(7) -0.045(8)

loop_
_atom_type_symbol
_atom_type_description
_atom_type_scat_dispersion_real
_atom_type_scat_dispersion_imag
_atom_type_scat_source
C C 0.0033 0.0016 'International Tables Vol C Tables 4.2.6.8 and 6.1.1.4'
H H 0.0000 0.0000 'International Tables Vol C Tables 4.2.6.8 and 6.1.1.4'
B B 0.0013 0.0007 'International Tables Vol C Tables 4.2.6.8 and 6.1.1.4'
Co Co 0.3494 0.9721 'International Tables Vol C Tables 4.2.6.8 and 6.1.1.4'
F F 0.0171 0.0103 'International Tables Vol C Tables 4.2.6.8 and 6.1.1.4'
N N 0.0061 0.0033 'International Tables Vol C Tables 4.2.6.8 and 6.1.1.4'
O O 0.0106 0.0060 'International Tables Vol C Tables 4.2.6.8 and 6.1.1.4'
P P 0.1023 0.0942 'International Tables Vol C Tables 4.2.6.8 and 6.1.1.4'
S S 0.1246 0.1234 'International Tables Vol C Tables 4.2.6.8 and 6.1.1.4'

loop_
_geom_angle_atom_site_label_1
_geom_angle_atom_site_label_2
_geom_angle_atom_site_label_3
_geom_angle
_geom_angle_site_symmetry_1
_geom_angle_site_symmetry_3
_geom_angle_publ_flag
C18 C1 C2 119.5(6) . . ?
C18 C1 S1 122.1(6) . . ?
C2 C1 S1 118.3(6) . . ?
C3 C2 C1 120.0(7) . . ?
C3 C2 S2 121.5(6) . . ?
C1 C2 S2 118.5(5) . . ?
C2 C3 C4 121.5(7) . . ?
C2 C3 H3 119.3 . . ?
C4 C3 H3 119.3 . . ?
C3 C4 C17 118.6(6) . . ?
C3 C4 C5 120.9(6) . . ?
C17 C4 C5 120.4(6) . . ?
C6 C5 C10 117.9(6) . . ?
C6 C5 C4 122.1(7) . . ?
C10 C5 C4 119.9(6) . . ?
C7 C6 C5 121.6(7) . . ?
C7 C6 H6 119.2 . . ?
C5 C6 H6 119.2 . . ?
C6 C7 C8 120.1(7) . . ?
C6 C7 S3 122.5(6) . . ?
C8 C7 S3 117.5(5) . . ?
C9 C8 C7 119.9(6) . . ?
C9 C8 S4 120.7(6) . . ?
C7 C8 S4 119.4(5) . . ?
C10 C9 C8 120.6(7) . . ?
C10 C9 H9 119.7 . . ?
C8 C9 H9 119.7 . . ?
C9 C10 C5 119.9(7) . . ?
C9 C10 C11 120.7(7) . . ?
C5 C10 C11 119.4(6) . . ?
C12 C11 C16 119.0(6) . . ?
C12 C11 C10 120.5(6) . . ?
C16 C11 C10 120.4(7) . . ?
C11 C12 C13 121.4(7) . . ?
C11 C12 H12 119.3 . . ?
C13 C12 H12 119.3 . . ?
C14 C13 C12 119.1(7) . . ?
C14 C13 S5 119.2(6) . . ?
C12 C13 S5 121.6(6) . . ?
C13 C14 C15 120.5(7) . . ?
C13 C14 S6 117.6(6) . . ?
C15 C14 S6 121.9(6) . . ?
C14 C15 C16 120.0(7) . . ?
C14 C15 H15 120.0 . . ?
C16 C15 H15 120.0 . . ?
C15 C16 C11 119.8(7) . . ?
C15 C16 C17 120.4(6) . . ?
C11 C16 C17 119.8(7) . . ?
C18 C17 C4 118.9(7) . . ?
C18 C17 C16 121.2(7) . . ?
C4 C17 C16 119.9(6) . . ?
C1 C18 C17 121.2(7) . . ?
C1 C18 H18 119.4 . . ?
C17 C18 H18 119.4 . . ?
C20 C19 C24 118.7(10) . . ?
C20 C19 P1 121.8(8) . . ?
C24 C19 P1 119.4(9) . . ?
C19 C20 C21 121.3(12) . . ?
C19 C20 H20 119.3 . . ?
C21 C20 H20 119.3 . . ?
C22 C21 C20 121.8(14) . . ?
C22 C21 H21 119.1 . . ?
C20 C21 H21 119.1 . . ?
C21 C22 C23 119.1(12) . . ?
C21 C22 H22 120.4 . . ?
C23 C22 H22 120.4 . . ?
C24 C23 C22 117.5(14) . . ?
C24 C23 H23 121.2 . . ?
C22 C23 H23 121.2 . . ?
C23 C24 C19 121.5(14) . . ?
C23 C24 H24 119.3 . . ?
C19 C24 H24 119.3 . . ?
C30 C25 C26 116.1(9) . . ?
C30 C25 P1 125.3(7) . . ?
C26 C25 P1 118.5(8) . . ?
C27 C26 C25 122.6(11) . . ?
C27 C26 H26 118.7 . . ?
C25 C26 H26 118.7 . . ?
C26 C27 C28 121.1(11) . . ?
C26 C27 H27 119.4 . . ?
C28 C27 H27 119.4 . . ?
C29 C28 C27 116.9(11) . . ?
C29 C28 H28 121.5 . . ?
C27 C28 H28 121.5 . . ?
C28 C29 C30 122.2(11) . . ?
C28 C29 H29 118.9 . . ?
C30 C29 H29 118.9 . . ?
C25 C30 C29 121.0(9) . . ?
C25 C30 H30 119.5 . . ?
C29 C30 H30 119.5 . . ?
C32 C31 P1 116.6(5) . . ?
C32 C31 H31A 108.2 . . ?
P1 C31 H31A 108.2 . . ?
C32 C31 H31B 108.2 . . ?
P1 C31 H31B 108.2 . . ?
H31A C31 H31B 107.3 . . ?
C35 C32 C34 106.3(7) . . ?
C35 C32 C33 107.5(6) . . ?
C34 C32 C33 114.4(6) . . ?
C35 C32 C31 107.4(6) . . ?
C34 C32 C31 111.2(6) . . ?
C33 C32 C31 109.7(6) . . ?
C32 C33 P2 116.5(5) . . ?
C32 C33 H33A 108.2 . . ?
P2 C33 H33A 108.2 . . ?
C32 C33 H33B 108.2 . . ?
P2 C33 H33B 108.2 . . ?
H33A C33 H33B 107.3 . . ?
C32 C34 P3 119.1(6) . . ?
C32 C34 H34A 107.6 . . ?
P3 C34 H34A 107.6 . . ?
C32 C34 H34B 107.6 . . ?
P3 C34 H34B 107.6 . . ?
H34A C34 H34B 107.0 . . ?
C32 C35 H35A 109.5 . . ?
C32 C35 H35B 109.5 . . ?
H35A C35 H35B 109.5 . . ?
C32 C35 H35C 109.5 . . ?
H35A C35 H35C 109.5 . . ?
H35B C35 H35C 109.5 . . ?
C41 C36 C37 119.2(7) . . ?
C41 C36 P2 118.7(6) . . ?
C37 C36 P2 122.0(6) . . ?
C38 C37 C36 119.6(8) . . ?
C38 C37 H37 120.2 . . ?
C36 C37 H37 120.2 . . ?
C39 C38 C37 120.0(8) . . ?
C39 C38 H38 120.0 . . ?
C37 C38 H38 120.0 . . ?
C38 C39 C40 120.4(8) . . ?
C38 C39 H39 119.8 . . ?
C40 C39 H39 119.8 . . ?
C39 C40 C41 119.8(8) . . ?
C39 C40 H40 120.1 . . ?
C41 C40 H40 120.1 . . ?
C36 C41 C40 120.8(8) . . ?
C36 C41 H41 119.6 . . ?
C40 C41 H41 119.6 . . ?
C43 C42 C47 118.8(8) . . ?
C43 C42 P2 121.2(6) . . ?
C47 C42 P2 119.9(6) . . ?
C44 C43 C42 119.5(8) . . ?
C44 C43 H43 120.3 . . ?
C42 C43 H43 120.3 . . ?
C45 C44 C43 121.7(9) . . ?
C45 C44 H44 119.1 . . ?
C43 C44 H44 119.1 . . ?
C44 C45 C46 119.6(9) . . ?
C44 C45 H45 120.2 . . ?
C46 C45 H45 120.2 . . ?
C47 C46 C45 119.3(9) . . ?
C47 C46 H46 120.4 . . ?
C45 C46 H46 120.4 . . ?
C46 C47 C42 121.0(8) . . ?
C46 C47 H47 119.5 . . ?
C42 C47 H47 119.5 . . ?
C53 C48 C49 118.1(8) . . ?
C53 C48 P3 125.2(7) . . ?
C49 C48 P3 116.5(6) . . ?
C50 C49 C48 121.4(9) . . ?
C50 C49 H49 119.3 . . ?
C48 C49 H49 119.3 . . ?
C49 C50 C51 120.4(10) . . ?
C49 C50 H50 119.8 . . ?
C51 C50 H50 119.8 . . ?
C50 C51 C52 118.6(9) . . ?
C50 C51 H51 120.7 . . ?
C52 C51 H51 120.7 . . ?
C53 C52 C51 121.8(9) . . ?
C53 C52 H52 119.1 . . ?
C51 C52 H52 119.1 . . ?
C52 C53 C48 119.7(9) . . ?
C52 C53 H53 120.2 . . ?
C48 C53 H53 120.2 . . ?
C55 C54 C59 118.1(8) . . ?
C55 C54 P3 116.6(7) . . ?
C59 C54 P3 125.3(7) . . ?
C56 C55 C54 121.4(9) . . ?
C56 C55 H55 119.3 . . ?
C54 C55 H55 119.3 . . ?
C55 C56 C57 119.7(9) . . ?
C55 C56 H56 120.1 . . ?
C57 C56 H56 120.1 . . ?
C58 C57 C56 119.8(10) . . ?
C58 C57 H57 120.1 . . ?
C56 C57 H57 120.1 . . ?
C57 C58 C59 120.7(10) . . ?
C57 C58 H58 119.7 . . ?
C59 C58 H58 119.7 . . ?
C58 C59 C54 120.3(9) . . ?
C58 C59 H59 119.8 . . ?
C54 C59 H59 119.8 . . ?
C61 C60 C65 118.1(7) . . ?
C61 C60 P4 119.6(6) . . ?
C65 C60 P4 122.2(6) . . ?
C60 C61 C62 121.1(8) . . ?
C60 C61 H61 119.5 . . ?
C62 C61 H61 119.5 . . ?
C63 C62 C61 120.3(8) . . ?
C63 C62 H62 119.9 . . ?
C61 C62 H62 119.9 . . ?
C62 C63 C64 119.7(8) . . ?
C62 C63 H63 120.1 . . ?
C64 C63 H63 120.1 . . ?
C63 C64 C65 120.4(8) . . ?
C63 C64 H64 119.8 . . ?
C65 C64 H64 119.8 . . ?
C64 C65 C60 120.5(8) . . ?
C64 C65 H65 119.7 . . ?
C60 C65 H65 119.7 . . ?
C71 C66 C67 119.9(8) . . ?
C71 C66 P4 119.9(6) . . ?
C67 C66 P4 120.0(6) . . ?
C68 C67 C66 119.0(9) . . ?
C68 C67 H67 120.5 . . ?
C66 C67 H67 120.5 . . ?
C69 C68 C67 121.0(9) . . ?
C69 C68 H68 119.5 . . ?
C67 C68 H68 119.5 . . ?
C68 C69 C70 120.1(10) . . ?
C68 C69 H69 119.9 . . ?
C70 C69 H69 119.9 . . ?
C69 C70 C71 118.5(10) . . ?
C69 C70 H70 120.7 . . ?
C71 C70 H70 120.7 . . ?
C66 C71 C70 121.3(9) . . ?
C66 C71 H71 119.3 . . ?
C70 C71 H71 119.3 . . ?
C73 C72 P4 115.2(5) . . ?
C73 C72 H72A 108.5 . . ?
P4 C72 H72A 108.5 . . ?
C73 C72 H72B 108.5 . . ?
P4 C72 H72B 108.5 . . ?
H72A C72 H72B 107.5 . . ?
C74 C73 C76 107.5(6) . . ?
C74 C73 C72 111.5(7) . . ?
C76 C73 C72 106.8(7) . . ?
C74 C73 C75 113.3(7) . . ?
C76 C73 C75 106.2(6) . . ?
C72 C73 C75 111.2(6) . . ?
C73 C74 P5 117.3(5) . . ?
C73 C74 H74A 108.0 . . ?
P5 C74 H74A 108.0 . . ?
C73 C74 H74B 108.0 . . ?
P5 C74 H74B 108.0 . . ?
H74A C74 H74B 107.2 . . ?
C73 C75 P6 117.8(5) . . ?
C73 C75 H75A 107.9 . . ?
P6 C75 H75A 107.9 . . ?
C73 C75 H75B 107.9 . . ?
P6 C75 H75B 107.9 . . ?
H75A C75 H75B 107.2 . . ?
C73 C76 H76A 109.5 . . ?
C73 C76 H76B 109.5 . . ?
H76A C76 H76B 109.5 . . ?
C73 C76 H76C 109.5 . . ?
H76A C76 H76C 109.5 . . ?
H76B C76 H76C 109.5 . . ?
C82 C77 C78 118.0(8) . . ?
C82 C77 P5 124.3(6) . . ?
C78 C77 P5 117.3(7) . . ?
C79 C78 C77 123.1(10) . . ?
C79 C78 H78 118.5 . . ?
C77 C78 H78 118.5 . . ?
C78 C79 C80 117.9(9) . . ?
C78 C79 H79 121.1 . . ?
C80 C79 H79 121.1 . . ?
C79 C80 C81 120.7(9) . . ?
C79 C80 H80 119.7 . . ?
C81 C80 H80 119.7 . . ?
C82 C81 C80 120.0(10) . . ?
C82 C81 H81 120.0 . . ?
C80 C81 H81 120.0 . . ?
C81 C82 C77 120.3(8) . . ?
C81 C82 H82 119.9 . . ?
C77 C82 H82 119.9 . . ?
C84 C83 C88 118.9(9) . . ?
C84 C83 P5 124.6(7) . . ?
C88 C83 P5 116.6(7) . . ?
C83 C84 C85 119.9(10) . . ?
C83 C84 H84 120.1 . . ?
C85 C84 H84 120.1 . . ?
C86 C85 C84 120.9(11) . . ?
C86 C85 H85 119.6 . . ?
C84 C85 H85 119.6 . . ?
C85 C86 C87 118.5(11) . . ?
C85 C86 H86 120.7 . . ?
C87 C86 H86 120.7 . . ?
C88 C87 C86 120.5(11) . . ?
C88 C87 H87 119.8 . . ?
C86 C87 H87 119.8 . . ?
C87 C88 C83 121.3(10) . . ?
C87 C88 H88 119.3 . . ?
C83 C88 H88 119.3 . . ?
C94 C89 C90 118.6(8) . . ?
C94 C89 P6 118.0(7) . . ?
C90 C89 P6 123.4(7) . . ?
C91 C90 C89 119.3(9) . . ?
C91 C90 H90 120.3 . . ?
C89 C90 H90 120.3 . . ?
C90 C91 C92 121.0(11) . . ?
C90 C91 H91 119.5 . . ?
C92 C91 H91 119.5 . . ?
C93 C92 C91 118.2(10) . . ?
C93 C92 H92 120.9 . . ?
C91 C92 H92 120.9 . . ?
C94 C93 C92 122.1(10) . . ?
C94 C93 H93 118.9 . . ?
C92 C93 H93 118.9 . . ?
C93 C94 C89 120.7(9) . . ?
C93 C94 H94 119.7 . . ?
C89 C94 H94 119.7 . . ?
C100 C95 C96 120.0(8) . . ?
C100 C95 P6 121.5(6) . . ?
C96 C95 P6 118.3(6) . . ?
C95 C96 C97 119.3(9) . . ?
C95 C96 H96 120.3 . . ?
C97 C96 H96 120.3 . . ?
C98 C97 C96 120.5(9) . . ?
C98 C97 H97 119.7 . . ?
C96 C97 H97 119.7 . . ?
C99 C98 C97 120.0(8) . . ?
C99 C98 H98 120.0 . . ?
C97 C98 H98 120.0 . . ?
C98 C99 C100 121.1(8) . . ?
C98 C99 H99 119.5 . . ?
C100 C99 H99 119.5 . . ?
C95 C100 C99 119.0(8) . . ?
C95 C100 H100 120.5 . . ?
C99 C100 H100 120.5 . . ?
C106 C101 C102 118.9(7) . . ?
C106 C101 P7 118.6(6) . . ?
C102 C101 P7 122.1(6) . . ?
C101 C102 C103 120.0(8) . . ?
C101 C102 H102 120.0 . . ?
C103 C102 H102 120.0 . . ?
C104 C103 C102 119.6(8) . . ?
C104 C103 H103 120.2 . . ?
C102 C103 H103 120.2 . . ?
C105 C104 C103 119.6(8) . . ?
C105 C104 H104 120.2 . . ?
C103 C104 H104 120.2 . . ?
C106 C105 C104 121.2(9) . . ?
C106 C105 H105 119.4 . . ?
C104 C105 H105 119.4 . . ?
C105 C106 C101 120.6(9) . . ?
C105 C106 H106 119.7 . . ?
C101 C106 H106 119.7 . . ?
C108 C107 C112 119.2(8) . . ?
C108 C107 P7 118.0(6) . . ?
C112 C107 P7 122.8(7) . . ?
C109 C108 C107 122.4(9) . . ?
C109 C108 H108 118.8 . . ?
C107 C108 H108 118.8 . . ?
C108 C109 C110 119.2(9) . . ?
C108 C109 H109 120.4 . . ?
C110 C109 H109 120.4 . . ?
C109 C110 C111 120.1(9) . . ?
C109 C110 H110 119.9 . . ?
C111 C110 H110 119.9 . . ?
C110 C111 C112 119.9(9) . . ?
C110 C111 H111 120.0 . . ?
C112 C111 H111 120.0 . . ?
C107 C112 C111 119.1(9) . . ?
C107 C112 H112 120.5 . . ?
C111 C112 H112 120.5 . . ?
C114 C113 P7 116.4(5) . . ?
C114 C113 H11A 108.2 . . ?
P7 C113 H11A 108.2 . . ?
C114 C113 H11B 108.2 . . ?
P7 C113 H11B 108.2 . . ?
H11A C113 H11B 107.3 . . ?
C117 C114 C116 106.6(7) . . ?
C117 C114 C113 107.8(6) . . ?
C116 C114 C113 111.0(6) . . ?
C117 C114 C115 107.4(6) . . ?
C116 C114 C115 112.9(6) . . ?
C113 C114 C115 111.0(7) . . ?
C114 C115 P8 116.4(5) . . ?
C114 C115 H11C 108.2 . . ?
P8 C115 H11C 108.2 . . ?
C114 C115 H11D 108.2 . . ?
P8 C115 H11D 108.2 . . ?
H11C C115 H11D 107.3 . . ?
C114 C116 P9 118.9(6) . . ?
C114 C116 H11E 107.6 . . ?
P9 C116 H11E 107.6 . . ?
C114 C116 H11F 107.6 . . ?
P9 C116 H11F 107.6 . . ?
H11E C116 H11F 107.0 . . ?
C114 C117 H11G 109.5 . . ?
C114 C117 H11H 109.5 . . ?
H11G C117 H11H 109.5 . . ?
C114 C117 H11I 109.5 . . ?
H11G C117 H11I 109.5 . . ?
H11H C117 H11I 109.5 . . ?
C119 C118 C123 118.1(8) . . ?
C119 C118 P8 122.5(6) . . ?
C123 C118 P8 119.2(6) . . ?
C118 C119 C120 121.1(9) . . ?
C118 C119 H119 119.5 . . ?
C120 C119 H119 119.5 . . ?
C121 C120 C119 119.8(10) . . ?
C121 C120 H120 120.1 . . ?
C119 C120 H120 120.1 . . ?
C120 C121 C122 120.8(10) . . ?
C120 C121 H121 119.6 . . ?
C122 C121 H121 119.6 . . ?
C121 C122 C123 120.1(10) . . ?
C121 C122 H122 119.9 . . ?
C123 C122 H122 119.9 . . ?
C122 C123 C118 120.1(9) . . ?
C122 C123 H123 119.9 . . ?
C118 C123 H123 119.9 . . ?
C129 C124 C125 118.8(7) . . ?
C129 C124 P8 118.3(6) . . ?
C125 C124 P8 122.9(6) . . ?
C126 C125 C124 120.0(9) . . ?
C126 C125 H125 120.0 . . ?
C124 C125 H125 120.0 . . ?
C127 C126 C125 120.6(10) . . ?
C127 C126 H126 119.7 . . ?
C125 C126 H126 119.7 . . ?
C126 C127 C128 119.9(9) . . ?
C126 C127 H127 120.0 . . ?
C128 C127 H127 120.0 . . ?
C129 C128 C127 120.4(10) . . ?
C129 C128 H128 119.8 . . ?
C127 C128 H128 119.8 . . ?
C128 C129 C124 120.3(9) . . ?
C128 C129 H129 119.9 . . ?
C124 C129 H129 119.9 . . ?
C131 C130 C135 120.1(8) . . ?
C131 C130 P9 124.5(7) . . ?
C135 C130 P9 115.2(7) . . ?
C132 C131 C130 119.7(9) . . ?
C132 C131 H131 120.2 . . ?
C130 C131 H131 120.2 . . ?
C133 C132 C131 120.0(10) . . ?
C133 C132 H132 120.0 . . ?
C131 C132 H132 120.0 . . ?
C132 C133 C134 121.3(9) . . ?
C132 C133 H133 119.3 . . ?
C134 C133 H133 119.3 . . ?
C133 C134 C135 119.1(10) . . ?
C133 C134 H134 120.4 . . ?
C135 C134 H134 120.4 . . ?
C130 C135 C134 119.8(9) . . ?
C130 C135 H135 120.1 . . ?
C134 C135 H135 120.1 . . ?
C137 C136 C141 119.5(7) . . ?
C137 C136 P9 123.6(6) . . ?
C141 C136 P9 117.0(6) . . ?
C136 C137 C138 120.7(9) . . ?
C136 C137 H137 119.7 . . ?
C138 C137 H137 119.7 . . ?
C139 C138 C137 119.1(9) . . ?
C139 C138 H138 120.5 . . ?
C137 C138 H138 120.5 . . ?
C138 C139 C140 120.9(9) . . ?
C138 C139 H139 119.6 . . ?
C140 C139 H139 119.6 . . ?
C139 C140 C141 119.4(9) . . ?
C139 C140 H140 120.3 . . ?
C141 C140 H140 120.3 . . ?
C136 C141 C140 120.5(9) . . ?
C136 C141 H141 119.7 . . ?
C140 C141 H141 119.7 . . ?
S2 Co1 S1 90.14(8) . . ?
S2 Co1 P3 104.40(9) . . ?
S1 Co1 P3 105.38(10) . . ?
S2 Co1 P2 89.26(8) . . ?
S1 Co1 P2 162.92(10) . . ?
P3 Co1 P2 91.30(9) . . ?
S2 Co1 P1 159.25(10) . . ?
S1 Co1 P1 86.19(8) . . ?
P3 Co1 P1 96.26(9) . . ?
P2 Co1 P1 88.34(8) . . ?
S4 Co2 S3 89.85(8) . . ?
S4 Co2 P6 111.19(10) . . ?
S3 Co2 P6 109.04(9) . . ?
S4 Co2 P5 84.87(8) . . ?
S3 Co2 P5 158.75(10) . . ?
P6 Co2 P5 92.04(8) . . ?
S4 Co2 P4 156.31(10) . . ?
S3 Co2 P4 86.64(8) . . ?
P6 Co2 P4 92.05(8) . . ?
P5 Co2 P4 89.98(8) . . ?
S5 Co3 S6 89.38(8) . . ?
S5 Co3 P9 108.35(9) . . ?
S6 Co3 P9 103.80(9) . . ?
S5 Co3 P7 85.89(8) . . ?
S6 Co3 P7 161.80(10) . . ?
P9 Co3 P7 94.36(8) . . ?
S5 Co3 P8 161.02(10) . . ?
S6 Co3 P8 90.03(8) . . ?
P9 Co3 P8 90.20(8) . . ?
P7 Co3 P8 88.80(8) . . ?
C25 P1 C31 107.8(4) . . ?
C25 P1 C19 102.6(4) . . ?
C31 P1 C19 102.6(4) . . ?
C25 P1 Co1 109.2(3) . . ?
C31 P1 Co1 111.2(3) . . ?
C19 P1 Co1 122.3(3) . . ?
C42 P2 C36 101.1(4) . . ?
C42 P2 C33 106.6(4) . . ?
C36 P2 C33 104.4(4) . . ?
C42 P2 Co1 114.8(3) . . ?
C36 P2 Co1 117.5(3) . . ?
C33 P2 Co1 111.2(3) . . ?
C54 P3 C48 99.3(4) . . ?
C54 P3 C34 107.9(4) . . ?
C48 P3 C34 100.1(4) . . ?
C54 P3 Co1 112.9(3) . . ?
C48 P3 Co1 123.9(3) . . ?
C34 P3 Co1 111.0(3) . . ?
C66 P4 C60 99.3(4) . . ?
C66 P4 C72 104.5(4) . . ?
C60 P4 C72 104.0(3) . . ?
C66 P4 Co2 113.2(3) . . ?
C60 P4 Co2 121.9(3) . . ?
C72 P4 Co2 112.0(3) . . ?
C74 P5 C83 108.7(4) . . ?
C74 P5 C77 100.5(4) . . ?
C83 P5 C77 100.5(4) . . ?
C74 P5 Co2 111.7(3) . . ?
C83 P5 Co2 108.8(3) . . ?
C77 P5 Co2 125.3(3) . . ?
C89 P6 C75 107.3(4) . . ?
C89 P6 C95 99.9(4) . . ?
C75 P6 C95 103.1(4) . . ?
C89 P6 Co2 114.3(3) . . ?
C75 P6 Co2 110.9(3) . . ?
C95 P6 Co2 119.9(3) . . ?
C113 P7 C107 109.4(4) . . ?
C113 P7 C101 100.6(3) . . ?
C107 P7 C101 102.0(3) . . ?
C113 P7 Co3 112.2(3) . . ?
C107 P7 Co3 107.2(2) . . ?
C101 P7 Co3 124.5(2) . . ?
C118 P8 C124 99.9(4) . . ?
C118 P8 C115 104.8(4) . . ?
C124 P8 C115 104.1(4) . . ?
C118 P8 Co3 115.3(3) . . ?
C124 P8 Co3 119.1(3) . . ?
C115 P8 Co3 112.0(2) . . ?
C136 P9 C130 101.3(4) . . ?
C136 P9 C116 107.8(4) . . ?
C130 P9 C116 99.4(4) . . ?
C136 P9 Co3 112.2(3) . . ?
C130 P9 Co3 122.9(3) . . ?
C116 P9 Co3 111.7(3) . . ?
C1 S1 Co1 105.8(3) . . ?
C2 S2 Co1 106.4(3) . . ?
C7 S3 Co2 106.6(3) . . ?
C8 S4 Co2 106.6(3) . . ?
C13 S5 Co3 105.8(3) . . ?
C14 S6 Co3 105.8(3) . . ?
F1 B1 F2 108.7(10) . . ?
F1 B1 F3 111.5(10) . . ?
F2 B1 F3 109.1(9) . . ?
F1 B1 F4 110.2(9) . . ?
F2 B1 F4 108.1(10) . . ?
F3 B1 F4 109.2(9) . . ?
F6 B2 F5 110.8(14) . . ?
F6 B2 F8 110.7(16) . . ?
F5 B2 F8 109.3(14) . . ?
F6 B2 F7 108.7(15) . . ?
F5 B2 F7 108.9(16) . . ?
F8 B2 F7 108.4(15) . . ?
F6' B2' F5' 110.0(18) . . ?
F6' B2' F8' 112(2) . . ?
F5' B2' F8' 109.0(19) . . ?
F6' B2' F7' 109.0(19) . . ?
F5' B2' F7' 109(2) . . ?
F8' B2' F7' 108.4(19) . . ?
F11 B3 F10 110.9(8) . . ?
F11 B3 F12 110.3(8) . . ?
F10 B3 F12 109.4(8) . . ?
F11 B3 F9 108.1(8) . . ?
F10 B3 F9 108.5(7) . . ?
F12 B3 F9 109.6(8) . . ?
C143 C142 H14A 109.5 . . ?
C143 C142 H14B 109.5 . . ?
H14A C142 H14B 109.5 . . ?
C143 C142 H14C 109.5 . . ?
H14A C142 H14C 109.5 . . ?
H14B C142 H14C 109.5 . . ?
O1 C143 C142 108.5(8) . . ?
O1 C143 H14D 110.0 . . ?
C142 C143 H14D 110.0 . . ?
O1 C143 H14E 110.0 . . ?
C142 C143 H14E 110.0 . . ?
H14D C143 H14E 108.4 . . ?
O1 C144 C145 108.0(9) . . ?
O1 C144 H14F 110.1 . . ?
C145 C144 H14F 110.1 . . ?
O1 C144 H14G 110.1 . . ?
C145 C144 H14G 110.1 . . ?
H14F C144 H14G 108.4 . . ?
C144 C145 H14H 109.5 . . ?
C144 C145 H14I 109.5 . . ?
H14H C145 H14I 109.5 . . ?
C144 C145 H14J 109.5 . . ?
H14H C145 H14J 109.5 . . ?
H14I C145 H14J 109.5 . . ?
C143 O1 C144 113.8(7) . . ?
C147 C146 H14K 109.5 . . ?
C147 C146 H14L 109.5 . . ?
H14K C146 H14L 109.5 . . ?
C147 C146 H14M 109.5 . . ?
H14K C146 H14M 109.5 . . ?
H14L C146 H14M 109.5 . . ?
O2 C147 C146 110.1 . . ?
O2 C147 H14N 109.6 . . ?
C146 C147 H14N 109.6 . . ?
O2 C147 H14O 109.6 . . ?
C146 C147 H14O 109.6 . . ?
H14N C147 H14O 108.2 . . ?
C149 C148 O2 113.6 . . ?
C149 C148 H14P 108.8 . . ?
O2 C148 H14P 108.8 . . ?
C149 C148 H14Q 108.8 . . ?
O2 C148 H14Q 108.8 . . ?
H14P C148 H14Q 107.7 . . ?
C148 C149 H14R 109.5 . . ?
C148 C149 H14S 109.5 . . ?
H14R C149 H14S 109.5 . . ?
C148 C149 H14T 109.5 . . ?
H14R C149 H14T 109.5 . . ?
H14S C149 H14T 109.5 . . ?
C148 O2 C147 118.1 . . ?
C151 C150 H15A 109.5 . . ?
C151 C150 H15B 109.5 . . ?
H15A C150 H15B 109.5 . . ?
C151 C150 H15C 109.5 . . ?
H15A C150 H15C 109.5 . . ?
H15B C150 H15C 109.5 . . ?
O3 C151 C150 111.2 . . ?
O3 C151 H15D 109.4 . . ?
C150 C151 H15D 109.4 . . ?
O3 C151 H15E 109.4 . . ?
C150 C151 H15E 109.4 . . ?
H15D C151 H15E 108.0 . . ?
C153 C152 O3 111.0 . . ?
C153 C152 H15F 109.4 . . ?
O3 C152 H15F 109.4 . . ?
C153 C152 H15G 109.4 . . ?
O3 C152 H15G 109.4 . . ?
H15F C152 H15G 108.0 . . ?
C152 C153 H15H 109.5 . . ?
C152 C153 H15I 109.5 . . ?
H15H C153 H15I 109.5 . . ?
C152 C153 H15J 109.5 . . ?
H15H C153 H15J 109.5 . . ?
H15I C153 H15J 109.5 . . ?
C152 O3 C151 116.3 . . ?
C155 C154 H15K 109.5 . . ?
C155 C154 H15L 109.5 . . ?
H15K C154 H15L 109.5 . . ?
C155 C154 H15M 109.5 . . ?
H15K C154 H15M 109.5 . . ?
H15L C154 H15M 109.5 . . ?
O4 C155 C154 109.0 . . ?
O4 C155 H15N 109.9 . . ?
C154 C155 H15N 109.9 . . ?
O4 C155 H15O 109.9 . . ?
C154 C155 H15O 109.9 . . ?
H15N C155 H15O 108.3 . . ?
O4 C156 C157 106.3 . . ?
O4 C156 H15P 110.5 . . ?
C157 C156 H15P 110.5 . . ?
O4 C156 H15Q 110.5 . . ?
C157 C156 H15Q 110.5 . . ?
H15P C156 H15Q 108.6 . . ?
C156 C157 H15R 109.5 . . ?
C156 C157 H15S 109.5 . . ?
H15R C157 H15S 109.5 . . ?
C156 C157 H15T 109.5 . . ?
H15R C157 H15T 109.5 . . ?
H15S C157 H15T 109.5 . . ?
C155 O4 C156 111.0 . . ?
N1 C158 C159 177.8(13) . . ?
C158 C159 H15U 109.5 . . ?
C158 C159 H15V 109.5 . . ?
H15U C159 H15V 109.5 . . ?
C158 C159 H15W 109.5 . . ?
H15U C159 H15W 109.5 . . ?
H15V C159 H15W 109.5 . . ?
N2 C160 C161 177.7(18) . . ?
C160 C161 H16A 109.5 . . ?
C160 C161 H16B 109.5 . . ?
H16A C161 H16B 109.5 . . ?
C160 C161 H16C 109.5 . . ?
H16A C161 H16C 109.5 . . ?
H16B C161 H16C 109.5 . . ?
N3 C162 C163 177.7(14) . . ?
C162 C163 H16D 109.5 . . ?
C162 C163 H16E 109.5 . . ?
H16D C163 H16E 109.5 . . ?
C162 C163 H16F 109.5 . . ?
H16D C163 H16F 109.5 . . ?
H16E C163 H16F 109.5 . . ?

loop_
_geom_bond_atom_site_label_1
_geom_bond_atom_site_label_2
_geom_bond_distance
_geom_bond_site_symmetry_2
_geom_bond_publ_flag
C1 C18 1.380(10) . ?
C1 C2 1.397(10) . ?
C1 S1 1.741(7) . ?
C2 C3 1.376(10) . ?
C2 S2 1.730(7) . ?
C3 C4 1.391(10) . ?
C3 H3 0.9500 . ?
C4 C17 1.426(10) . ?
C4 C5 1.448(10) . ?
C5 C6 1.406(10) . ?
C5 C10 1.430(10) . ?
C6 C7 1.372(10) . ?
C6 H6 0.9500 . ?
C7 C8 1.398(11) . ?
C7 S3 1.741(7) . ?
C8 C9 1.393(10) . ?
C8 S4 1.731(7) . ?
C9 C10 1.388(10) . ?
C9 H9 0.9500 . ?
C10 C11 1.472(10) . ?
C11 C12 1.392(10) . ?
C11 C16 1.411(10) . ?
C12 C13 1.396(10) . ?
C12 H12 0.9500 . ?
C13 C14 1.394(10) . ?
C13 S5 1.724(7) . ?
C14 C15 1.397(10) . ?
C14 S6 1.738(7) . ?
C15 C16 1.401(10) . ?
C15 H15 0.9500 . ?
C16 C17 1.467(10) . ?
C17 C18 1.398(10) . ?
C18 H18 0.9500 . ?
C19 C20 1.323(15) . ?
C19 C24 1.387(15) . ?
C19 P1 1.850(9) . ?
C20 C21 1.402(14) . ?
C20 H20 0.9500 . ?
C21 C22 1.306(19) . ?
C21 H21 0.9500 . ?
C22 C23 1.44(2) . ?
C22 H22 0.9500 . ?
C23 C24 1.389(16) . ?
C23 H23 0.9500 . ?
C24 H24 0.9500 . ?
C25 C30 1.357(12) . ?
C25 C26 1.399(13) . ?
C25 P1 1.803(10) . ?
C26 C27 1.332(16) . ?
C26 H26 0.9500 . ?
C27 C28 1.382(17) . ?
C27 H27 0.9500 . ?
C28 C29 1.355(15) . ?
C28 H28 0.9500 . ?
C29 C30 1.380(14) . ?
C29 H29 0.9500 . ?
C30 H30 0.9500 . ?
C31 C32 1.547(11) . ?
C31 P1 1.814(8) . ?
C31 H31A 0.9900 . ?
C31 H31B 0.9900 . ?
C32 C35 1.522(10) . ?
C32 C34 1.523(11) . ?
C32 C33 1.546(11) . ?
C33 P2 1.842(8) . ?
C33 H33A 0.9900 . ?
C33 H33B 0.9900 . ?
C34 P3 1.860(8) . ?
C34 H34A 0.9900 . ?
C34 H34B 0.9900 . ?
C35 H35A 0.9800 . ?
C35 H35B 0.9800 . ?
C35 H35C 0.9800 . ?
C36 C41 1.377(11) . ?
C36 C37 1.404(11) . ?
C36 P2 1.840(8) . ?
C37 C38 1.391(12) . ?
C37 H37 0.9500 . ?
C38 C39 1.376(12) . ?
C38 H38 0.9500 . ?
C39 C40 1.381(13) . ?
C39 H39 0.9500 . ?
C40 C41 1.383(12) . ?
C40 H40 0.9500 . ?
C41 H41 0.9500 . ?
C42 C43 1.386(12) . ?
C42 C47 1.394(11) . ?
C42 P2 1.830(9) . ?
C43 C44 1.381(13) . ?
C43 H43 0.9500 . ?
C44 C45 1.367(13) . ?
C44 H44 0.9500 . ?
C45 C46 1.385(13) . ?
C45 H45 0.9500 . ?
C46 C47 1.385(13) . ?
C46 H46 0.9500 . ?
C47 H47 0.9500 . ?
C48 C53 1.390(11) . ?
C48 C49 1.396(12) . ?
C48 P3 1.828(9) . ?
C49 C50 1.370(13) . ?
C49 H49 0.9500 . ?
C50 C51 1.373(13) . ?
C50 H50 0.9500 . ?
C51 C52 1.385(14) . ?
C51 H51 0.9500 . ?
C52 C53 1.374(13) . ?
C52 H52 0.9500 . ?
C53 H53 0.9500 . ?
C54 C55 1.401(12) . ?
C54 C59 1.401(12) . ?
C54 P3 1.815(9) . ?
C55 C56 1.359(13) . ?
C55 H55 0.9500 . ?
C56 C57 1.401(15) . ?
C56 H56 0.9500 . ?
C57 C58 1.372(15) . ?
C57 H57 0.9500 . ?
C58 C59 1.375(13) . ?
C58 H58 0.9500 . ?
C59 H59 0.9500 . ?
C60 C61 1.384(11) . ?
C60 C65 1.404(11) . ?
C60 P4 1.834(7) . ?
C61 C62 1.400(12) . ?
C61 H61 0.9500 . ?
C62 C63 1.369(12) . ?
C62 H62 0.9500 . ?
C63 C64 1.386(13) . ?
C63 H63 0.9500 . ?
C64 C65 1.390(12) . ?
C64 H64 0.9500 . ?
C65 H65 0.9500 . ?
C66 C71 1.353(12) . ?
C66 C67 1.398(11) . ?
C66 P4 1.827(8) . ?
C67 C68 1.376(13) . ?
C67 H67 0.9500 . ?
C68 C69 1.368(14) . ?
C68 H68 0.9500 . ?
C69 C70 1.388(15) . ?
C69 H69 0.9500 . ?
C70 C71 1.391(13) . ?
C70 H70 0.9500 . ?
C71 H71 0.9500 . ?
C72 C73 1.540(11) . ?
C72 P4 1.841(7) . ?
C72 H72A 0.9900 . ?
C72 H72B 0.9900 . ?
C73 C74 1.518(11) . ?
C73 C76 1.534(10) . ?
C73 C75 1.554(11) . ?
C74 P5 1.812(8) . ?
C74 H74A 0.9900 . ?
C74 H74B 0.9900 . ?
C75 P6 1.832(8) . ?
C75 H75A 0.9900 . ?
C75 H75B 0.9900 . ?
C76 H76A 0.9800 . ?
C76 H76B 0.9800 . ?
C76 H76C 0.9800 . ?
C77 C82 1.377(12) . ?
C77 C78 1.382(12) . ?
C77 P5 1.850(8) . ?
C78 C79 1.364(13) . ?
C78 H78 0.9500 . ?
C79 C80 1.370(15) . ?
C79 H79 0.9500 . ?
C80 C81 1.390(13) . ?
C80 H80 0.9500 . ?
C81 C82 1.369(12) . ?
C81 H81 0.9500 . ?
C82 H82 0.9500 . ?
C83 C84 1.372(13) . ?
C83 C88 1.385(12) . ?
C83 P5 1.818(9) . ?
C84 C85 1.422(14) . ?
C84 H84 0.9500 . ?
C85 C86 1.367(16) . ?
C85 H85 0.9500 . ?
C86 C87 1.397(17) . ?
C86 H86 0.9500 . ?
C87 C88 1.379(14) . ?
C87 H87 0.9500 . ?
C88 H88 0.9500 . ?
C89 C94 1.393(12) . ?
C89 C90 1.415(12) . ?
C89 P6 1.817(9) . ?
C90 C91 1.365(14) . ?
C90 H90 0.9500 . ?
C91 C92 1.415(16) . ?
C91 H91 0.9500 . ?
C92 C93 1.363(16) . ?
C92 H92 0.9500 . ?
C93 C94 1.350(14) . ?
C93 H93 0.9500 . ?
C94 H94 0.9500 . ?
C95 C100 1.376(11) . ?
C95 C96 1.396(12) . ?
C95 P6 1.844(8) . ?
C96 C97 1.401(12) . ?
C96 H96 0.9500 . ?
C97 C98 1.365(13) . ?
C97 H97 0.9500 . ?
C98 C99 1.361(13) . ?
C98 H98 0.9500 . ?
C99 C100 1.408(11) . ?
C99 H99 0.9500 . ?
C100 H100 0.9500 . ?
C101 C106 1.389(11) . ?
C101 C102 1.392(11) . ?
C101 P7 1.838(7) . ?
C102 C103 1.403(11) . ?
C102 H102 0.9500 . ?
C103 C104 1.387(13) . ?
C103 H103 0.9500 . ?
C104 C105 1.371(14) . ?
C104 H104 0.9500 . ?
C105 C106 1.367(12) . ?
C105 H105 0.9500 . ?
C106 H106 0.9500 . ?
C107 C108 1.372(12) . ?
C107 C112 1.383(11) . ?
C107 P7 1.820(8) . ?
C108 C109 1.354(13) . ?
C108 H108 0.9500 . ?
C109 C110 1.373(14) . ?
C109 H109 0.9500 . ?
C110 C111 1.387(14) . ?
C110 H110 0.9500 . ?
C111 C112 1.395(13) . ?
C111 H111 0.9500 . ?
C112 H112 0.9500 . ?
C113 C114 1.537(11) . ?
C113 P7 1.818(7) . ?
C113 H11A 0.9900 . ?
C113 H11B 0.9900 . ?
C114 C117 1.530(10) . ?
C114 C116 1.535(11) . ?
C114 C115 1.550(10) . ?
C115 P8 1.834(8) . ?
C115 H11C 0.9900 . ?
C115 H11D 0.9900 . ?
C116 P9 1.855(8) . ?
C116 H11E 0.9900 . ?
C116 H11F 0.9900 . ?
C117 H11G 0.9800 . ?
C117 H11H 0.9800 . ?
C117 H11I 0.9800 . ?
C118 C119 1.366(12) . ?
C118 C123 1.412(11) . ?
C118 P8 1.813(8) . ?
C119 C120 1.387(13) . ?
C119 H119 0.9500 . ?
C120 C121 1.358(15) . ?
C120 H120 0.9500 . ?
C121 C122 1.366(15) . ?
C121 H121 0.9500 . ?
C122 C123 1.372(12) . ?
C122 H122 0.9500 . ?
C123 H123 0.9500 . ?
C124 C129 1.400(11) . ?
C124 C125 1.403(12) . ?
C124 P8 1.825(8) . ?
C125 C126 1.399(13) . ?
C125 H125 0.9500 . ?
C126 C127 1.367(15) . ?
C126 H126 0.9500 . ?
C127 C128 1.396(15) . ?
C127 H127 0.9500 . ?
C128 C129 1.384(12) . ?
C128 H128 0.9500 . ?
C129 H129 0.9500 . ?
C130 C131 1.384(12) . ?
C130 C135 1.388(13) . ?
C130 P9 1.842(8) . ?
C131 C132 1.381(13) . ?
C131 H131 0.9500 . ?
C132 C133 1.370(14) . ?
C132 H132 0.9500 . ?
C133 C134 1.372(14) . ?
C133 H133 0.9500 . ?
C134 C135 1.395(12) . ?
C134 H134 0.9500 . ?
C135 H135 0.9500 . ?
C136 C137 1.377(12) . ?
C136 C141 1.378(11) . ?
C136 P9 1.818(8) . ?
C137 C138 1.394(12) . ?
C137 H137 0.9500 . ?
C138 C139 1.370(15) . ?
C138 H138 0.9500 . ?
C139 C140 1.384(15) . ?
C139 H139 0.9500 . ?
C140 C141 1.384(12) . ?
C140 H140 0.9500 . ?
C141 H141 0.9500 . ?
Co1 S2 2.151(2) . ?
Co1 S1 2.160(2) . ?
Co1 P3 2.170(2) . ?
Co1 P2 2.238(2) . ?
Co1 P1 2.239(2) . ?
Co2 S4 2.151(2) . ?
Co2 S3 2.170(2) . ?
Co2 P6 2.175(2) . ?
Co2 P5 2.235(2) . ?
Co2 P4 2.249(2) . ?
Co3 S5 2.158(2) . ?
Co3 S6 2.164(2) . ?
Co3 P9 2.175(2) . ?
Co3 P7 2.239(2) . ?
Co3 P8 2.246(2) . ?
B1 F1 1.361(14) . ?
B1 F2 1.384(14) . ?
B1 F3 1.386(13) . ?
B1 F4 1.390(13) . ?
B2 F6 1.369(15) . ?
B2 F5 1.391(17) . ?
B2 F8 1.405(16) . ?
B2 F7 1.411(17) . ?
B2' F6' 1.368(17) . ?
B2' F5' 1.392(19) . ?
B2' F8' 1.404(19) . ?
B2' F7' 1.411(19) . ?
B3 F11 1.385(11) . ?
B3 F10 1.385(11) . ?
B3 F12 1.389(12) . ?
B3 F9 1.399(11) . ?
C142 C143 1.450(14) . ?
C142 H14A 0.9800 . ?
C142 H14B 0.9800 . ?
C142 H14C 0.9800 . ?
C143 O1 1.413(12) . ?
C143 H14D 0.9900 . ?
C143 H14E 0.9900 . ?
C144 O1 1.418(12) . ?
C144 C145 1.450(15) . ?
C144 H14F 0.9900 . ?
C144 H14G 0.9900 . ?
C145 H14H 0.9800 . ?
C145 H14I 0.9800 . ?
C145 H14J 0.9800 . ?
C146 C147 1.4934 . ?
C146 H14K 0.9800 . ?
C146 H14L 0.9800 . ?
C146 H14M 0.9800 . ?
C147 O2 1.4585 . ?
C147 H14N 0.9900 . ?
C147 H14O 0.9900 . ?
C148 C149 1.4149 . ?
C148 O2 1.4418 . ?
C148 H14P 0.9900 . ?
C148 H14Q 0.9900 . ?
C149 H14R 0.9800 . ?
C149 H14S 0.9800 . ?
C149 H14T 0.9800 . ?
C150 C151 1.4766 . ?
C150 H15A 0.9800 . ?
C150 H15B 0.9800 . ?
C150 H15C 0.9800 . ?
C151 O3 1.4592 . ?
C151 H15D 0.9900 . ?
C151 H15E 0.9900 . ?
C152 C153 1.4436 . ?
C152 O3 1.4578 . ?
C152 H15F 0.9900 . ?
C152 H15G 0.9900 . ?
C153 H15H 0.9800 . ?
C153 H15I 0.9800 . ?
C153 H15J 0.9800 . ?
C154 C155 1.4695 . ?
C154 H15K 0.9800 . ?
C154 H15L 0.9800 . ?
C154 H15M 0.9800 . ?
C155 O4 1.3747 . ?
C155 H15N 0.9900 . ?
C155 H15O 0.9900 . ?
C156 O4 1.4924 . ?
C156 C157 1.5336 . ?
C156 H15P 0.9900 . ?
C156 H15Q 0.9900 . ?
C157 H15R 0.9800 . ?
C157 H15S 0.9800 . ?
C157 H15T 0.9800 . ?
C158 N1 1.148(14) . ?
C158 C159 1.445(16) . ?
C159 H15U 0.9800 . ?
C159 H15V 0.9800 . ?
C159 H15W 0.9800 . ?
C160 N2 1.105(17) . ?
C160 C161 1.426(18) . ?
C161 H16A 0.9800 . ?
C161 H16B 0.9800 . ?
C161 H16C 0.9800 . ?
C162 N3 1.160(15) . ?
C162 C163 1.437(17) . ?
C163 H16D 0.9800 . ?
C163 H16E 0.9800 . ?
C163 H16F 0.9800 . ?

loop_
_geom_torsion_atom_site_label_1
_geom_torsion_atom_site_label_2
_geom_torsion_atom_site_label_3
_geom_torsion_atom_site_label_4
_geom_torsion
_geom_torsion_site_symmetry_1
_geom_torsion_site_symmetry_2
_geom_torsion_site_symmetry_3
_geom_torsion_site_symmetry_4
_geom_torsion_publ_flag
C18 C1 C2 C3 4.7(12) . . . . ?
S1 C1 C2 C3 -176.3(6) . . . . ?
C18 C1 C2 S2 -175.0(6) . . . . ?
S1 C1 C2 S2 4.0(9) . . . . ?
C1 C2 C3 C4 -1.0(12) . . . . ?
S2 C2 C3 C4 178.7(6) . . . . ?
C2 C3 C4 C17 -3.3(12) . . . . ?
C2 C3 C4 C5 178.0(7) . . . . ?
C3 C4 C5 C6 -2.0(12) . . . . ?
C17 C4 C5 C6 179.3(7) . . . . ?
C3 C4 C5 C10 175.6(7) . . . . ?
C17 C4 C5 C10 -3.0(11) . . . . ?
C10 C5 C6 C7 0.7(12) . . . . ?
C4 C5 C6 C7 178.4(7) . . . . ?
C5 C6 C7 C8 -1.2(12) . . . . ?
C5 C6 C7 S3 178.8(6) . . . . ?
C6 C7 C8 C9 0.1(12) . . . . ?
S3 C7 C8 C9 -179.9(6) . . . . ?
C6 C7 C8 S4 -177.8(6) . . . . ?
S3 C7 C8 S4 2.2(9) . . . . ?
C7 C8 C9 C10 1.4(12) . . . . ?
S4 C8 C9 C10 179.4(6) . . . . ?
C8 C9 C10 C5 -1.9(12) . . . . ?
C8 C9 C10 C11 177.2(7) . . . . ?
C6 C5 C10 C9 0.9(11) . . . . ?
C4 C5 C10 C9 -176.9(7) . . . . ?
C6 C5 C10 C11 -178.2(7) . . . . ?
C4 C5 C10 C11 4.0(11) . . . . ?
C9 C10 C11 C12 -5.6(12) . . . . ?
C5 C10 C11 C12 173.5(7) . . . . ?
C9 C10 C11 C16 178.3(8) . . . . ?
C5 C10 C11 C16 -2.6(12) . . . . ?
C16 C11 C12 C13 1.1(12) . . . . ?
C10 C11 C12 C13 -175.1(7) . . . . ?
C11 C12 C13 C14 -1.8(12) . . . . ?
C11 C12 C13 S5 174.8(6) . . . . ?
C12 C13 C14 C15 -0.3(12) . . . . ?
S5 C13 C14 C15 -177.0(6) . . . . ?
C12 C13 C14 S6 178.2(6) . . . . ?
S5 C13 C14 S6 1.5(9) . . . . ?
C13 C14 C15 C16 3.1(12) . . . . ?
S6 C14 C15 C16 -175.3(6) . . . . ?
C14 C15 C16 C11 -3.9(12) . . . . ?
C14 C15 C16 C17 173.9(7) . . . . ?
C12 C11 C16 C15 1.8(12) . . . . ?
C10 C11 C16 C15 177.9(7) . . . . ?
C12 C11 C16 C17 -176.0(7) . . . . ?
C10 C11 C16 C17 0.1(12) . . . . ?
C3 C4 C17 C18 3.8(11) . . . . ?
C5 C4 C17 C18 -177.5(7) . . . . ?
C3 C4 C17 C16 -178.2(7) . . . . ?
C5 C4 C17 C16 0.5(11) . . . . ?
C15 C16 C17 C18 1.1(12) . . . . ?
C11 C16 C17 C18 178.9(8) . . . . ?
C15 C16 C17 C4 -176.9(7) . . . . ?
C11 C16 C17 C4 0.9(12) . . . . ?
C2 C1 C18 C17 -4.1(12) . . . . ?
S1 C1 C18 C17 176.9(6) . . . . ?
C4 C17 C18 C1 -0.1(12) . . . . ?
C16 C17 C18 C1 -178.1(8) . . . . ?
C24 C19 C20 C21 -2.3(17) . . . . ?
P1 C19 C20 C21 173.4(9) . . . . ?
C19 C20 C21 C22 3(2) . . . . ?
C20 C21 C22 C23 -3(2) . . . . ?
C21 C22 C23 C24 3(2) . . . . ?
C22 C23 C24 C19 -3(2) . . . . ?
C20 C19 C24 C23 2.8(18) . . . . ?
P1 C19 C24 C23 -173.0(10) . . . . ?
C30 C25 C26 C27 0.1(16) . . . . ?
P1 C25 C26 C27 177.3(10) . . . . ?
C25 C26 C27 C28 0(2) . . . . ?
C26 C27 C28 C29 1.0(19) . . . . ?
C27 C28 C29 C30 -1.9(17) . . . . ?
C26 C25 C30 C29 -1.0(13) . . . . ?
P1 C25 C30 C29 -177.9(7) . . . . ?
C28 C29 C30 C25 2.0(16) . . . . ?
P1 C31 C32 C35 167.0(6) . . . . ?
P1 C31 C32 C34 -77.1(8) . . . . ?
P1 C31 C32 C33 50.5(8) . . . . ?
C35 C32 C33 P2 166.9(6) . . . . ?
C34 C32 C33 P2 49.1(8) . . . . ?
C31 C32 C33 P2 -76.7(7) . . . . ?
C35 C32 C34 P3 173.4(6) . . . . ?
C33 C32 C34 P3 -68.2(8) . . . . ?
C31 C32 C34 P3 56.8(8) . . . . ?
C41 C36 C37 C38 -2.4(13) . . . . ?
P2 C36 C37 C38 176.8(7) . . . . ?
C36 C37 C38 C39 0.9(14) . . . . ?
C37 C38 C39 C40 -0.5(15) . . . . ?
C38 C39 C40 C41 1.4(14) . . . . ?
C37 C36 C41 C40 3.4(12) . . . . ?
P2 C36 C41 C40 -175.9(7) . . . . ?
C39 C40 C41 C36 -2.9(13) . . . . ?
C47 C42 C43 C44 1.3(13) . . . . ?
P2 C42 C43 C44 177.1(7) . . . . ?
C42 C43 C44 C45 -2.8(14) . . . . ?
C43 C44 C45 C46 1.2(15) . . . . ?
C44 C45 C46 C47 1.9(15) . . . . ?
C45 C46 C47 C42 -3.4(15) . . . . ?
C43 C42 C47 C46 1.8(14) . . . . ?
P2 C42 C47 C46 -174.1(8) . . . . ?
C53 C48 C49 C50 1.2(14) . . . . ?
P3 C48 C49 C50 -175.1(8) . . . . ?
C48 C49 C50 C51 0.3(15) . . . . ?
C49 C50 C51 C52 -0.8(15) . . . . ?
C50 C51 C52 C53 -0.2(15) . . . . ?
C51 C52 C53 C48 1.7(14) . . . . ?
C49 C48 C53 C52 -2.1(13) . . . . ?
P3 C48 C53 C52 173.9(7) . . . . ?
C59 C54 C55 C56 1.5(15) . . . . ?
P3 C54 C55 C56 -178.6(8) . . . . ?
C54 C55 C56 C57 1.1(17) . . . . ?
C55 C56 C57 C58 -2.1(19) . . . . ?
C56 C57 C58 C59 0.4(19) . . . . ?
C57 C58 C59 C54 2.3(17) . . . . ?
C55 C54 C59 C58 -3.3(14) . . . . ?
P3 C54 C59 C58 176.9(8) . . . . ?
C65 C60 C61 C62 0.1(13) . . . . ?
P4 C60 C61 C62 -175.8(7) . . . . ?
C60 C61 C62 C63 0.4(14) . . . . ?
C61 C62 C63 C64 -1.3(14) . . . . ?
C62 C63 C64 C65 1.6(14) . . . . ?
C63 C64 C65 C60 -1.2(13) . . . . ?
C61 C60 C65 C64 0.3(12) . . . . ?
P4 C60 C65 C64 176.1(7) . . . . ?
C71 C66 C67 C68 0.3(12) . . . . ?
P4 C66 C67 C68 175.3(7) . . . . ?
C66 C67 C68 C69 -1.6(14) . . . . ?
C67 C68 C69 C70 2.8(16) . . . . ?
C68 C69 C70 C71 -2.5(16) . . . . ?
C67 C66 C71 C70 -0.2(13) . . . . ?
P4 C66 C71 C70 -175.1(7) . . . . ?
C69 C70 C71 C66 1.3(15) . . . . ?
P4 C72 C73 C74 77.1(7) . . . . ?
P4 C72 C73 C76 -165.8(5) . . . . ?
P4 C72 C73 C75 -50.4(8) . . . . ?
C76 C73 C74 P5 -170.5(6) . . . . ?
C72 C73 C74 P5 -53.7(8) . . . . ?
C75 C73 C74 P5 72.5(8) . . . . ?
C74 C73 C75 P6 -48.0(9) . . . . ?
C76 C73 C75 P6 -165.8(6) . . . . ?
C72 C73 C75 P6 78.4(8) . . . . ?
C82 C77 C78 C79 0.0(15) . . . . ?
P5 C77 C78 C79 173.2(9) . . . . ?
C77 C78 C79 C80 0.5(17) . . . . ?
C78 C79 C80 C81 -0.6(17) . . . . ?
C79 C80 C81 C82 0.2(17) . . . . ?
C80 C81 C82 C77 0.4(15) . . . . ?
C78 C77 C82 C81 -0.5(14) . . . . ?
P5 C77 C82 C81 -173.1(7) . . . . ?
C88 C83 C84 C85 1.5(13) . . . . ?
P5 C83 C84 C85 -178.4(7) . . . . ?
C83 C84 C85 C86 -0.8(15) . . . . ?
C84 C85 C86 C87 -1.6(16) . . . . ?
C85 C86 C87 C88 3.2(16) . . . . ?
C86 C87 C88 C83 -2.4(15) . . . . ?
C84 C83 C88 C87 0.0(13) . . . . ?
P5 C83 C88 C87 179.9(7) . . . . ?
C94 C89 C90 C91 -2.7(14) . . . . ?
P6 C89 C90 C91 177.4(8) . . . . ?
C89 C90 C91 C92 2.2(17) . . . . ?
C90 C91 C92 C93 -0.8(19) . . . . ?
C91 C92 C93 C94 0.0(18) . . . . ?
C92 C93 C94 C89 -0.6(17) . . . . ?
C90 C89 C94 C93 1.9(14) . . . . ?
P6 C89 C94 C93 -178.1(8) . . . . ?
C100 C95 C96 C97 1.8(11) . . . . ?
P6 C95 C96 C97 177.2(6) . . . . ?
C95 C96 C97 C98 -0.3(12) . . . . ?
C96 C97 C98 C99 -1.3(13) . . . . ?
C97 C98 C99 C100 1.6(12) . . . . ?
C96 C95 C100 C99 -1.6(11) . . . . ?
P6 C95 C100 C99 -176.8(5) . . . . ?
C98 C99 C100 C95 -0.1(11) . . . . ?
C106 C101 C102 C103 -2.3(11) . . . . ?
P7 C101 C102 C103 -175.0(6) . . . . ?
C101 C102 C103 C104 2.0(12) . . . . ?
C102 C103 C104 C105 -0.8(13) . . . . ?
C103 C104 C105 C106 -0.1(15) . . . . ?
C104 C105 C106 C101 -0.2(15) . . . . ?
C102 C101 C106 C105 1.4(13) . . . . ?
P7 C101 C106 C105 174.4(7) . . . . ?
C112 C107 C108 C109 -2.4(12) . . . . ?
P7 C107 C108 C109 178.7(6) . . . . ?
C107 C108 C109 C110 0.8(13) . . . . ?
C108 C109 C110 C111 0.0(14) . . . . ?
C109 C110 C111 C112 0.8(14) . . . . ?
C108 C107 C112 C111 3.1(11) . . . . ?
P7 C107 C112 C111 -178.0(6) . . . . ?
C110 C111 C112 C107 -2.3(13) . . . . ?
P7 C113 C114 C117 -167.5(6) . . . . ?
P7 C113 C114 C116 76.2(7) . . . . ?
P7 C113 C114 C115 -50.1(8) . . . . ?
C117 C114 C115 P8 -166.0(6) . . . . ?
C116 C114 C115 P8 -48.9(8) . . . . ?
C113 C114 C115 P8 76.4(7) . . . . ?
C117 C114 C116 P9 -172.3(5) . . . . ?
C113 C114 C116 P9 -55.2(8) . . . . ?
C115 C114 C116 P9 70.1(8) . . . . ?
C123 C118 C119 C120 -1.0(13) . . . . ?
P8 C118 C119 C120 174.4(7) . . . . ?
C118 C119 C120 C121 1.3(14) . . . . ?
C119 C120 C121 C122 0.0(15) . . . . ?
C120 C121 C122 C123 -1.5(16) . . . . ?
C121 C122 C123 C118 1.9(15) . . . . ?
C119 C118 C123 C122 -0.6(13) . . . . ?
P8 C118 C123 C122 -176.1(7) . . . . ?
C129 C124 C125 C126 0.7(13) . . . . ?
P8 C124 C125 C126 178.9(7) . . . . ?
C124 C125 C126 C127 1.0(15) . . . . ?
C125 C126 C127 C128 -1.7(16) . . . . ?
C126 C127 C128 C129 0.6(15) . . . . ?
C127 C128 C129 C124 1.1(14) . . . . ?
C125 C124 C129 C128 -1.8(13) . . . . ?
P8 C124 C129 C128 179.9(7) . . . . ?
C135 C130 C131 C132 1.2(13) . . . . ?
P9 C130 C131 C132 -172.3(7) . . . . ?
C130 C131 C132 C133 1.1(14) . . . . ?
C131 C132 C133 C134 -2.5(14) . . . . ?
C132 C133 C134 C135 1.6(14) . . . . ?
C131 C130 C135 C134 -2.0(13) . . . . ?
P9 C130 C135 C134 172.0(7) . . . . ?
C133 C134 C135 C130 0.6(13) . . . . ?
C141 C136 C137 C138 1.0(13) . . . . ?
P9 C136 C137 C138 -179.9(7) . . . . ?
C136 C137 C138 C139 0.6(14) . . . . ?
C137 C138 C139 C140 -2.4(16) . . . . ?
C138 C139 C140 C141 2.6(16) . . . . ?
C137 C136 C141 C140 -0.8(14) . . . . ?
P9 C136 C141 C140 -180.0(7) . . . . ?
C139 C140 C141 C136 -1.0(15) . . . . ?
C30 C25 P1 C31 -12.0(9) . . . . ?
C26 C25 P1 C31 171.1(7) . . . . ?
C30 C25 P1 C19 95.8(8) . . . . ?
C26 C25 P1 C19 -81.0(8) . . . . ?
C30 C25 P1 Co1 -133.0(7) . . . . ?
C26 C25 P1 Co1 50.1(8) . . . . ?
C32 C31 P1 C25 -96.1(6) . . . . ?
C32 C31 P1 C19 156.1(6) . . . . ?
C32 C31 P1 Co1 23.7(7) . . . . ?
C20 C19 P1 C25 -164.4(8) . . . . ?
C24 C19 P1 C25 11.3(9) . . . . ?
C20 C19 P1 C31 -52.6(9) . . . . ?
C24 C19 P1 C31 123.1(8) . . . . ?
C20 C19 P1 Co1 72.9(9) . . . . ?
C24 C19 P1 Co1 -111.4(8) . . . . ?
C43 C42 P2 C36 -84.8(7) . . . . ?
C47 C42 P2 C36 91.0(7) . . . . ?
C43 C42 P2 C33 24.1(8) . . . . ?
C47 C42 P2 C33 -160.1(7) . . . . ?
C43 C42 P2 Co1 147.6(6) . . . . ?
C47 C42 P2 Co1 -36.6(8) . . . . ?
C41 C36 P2 C42 -50.5(7) . . . . ?
C37 C36 P2 C42 130.3(7) . . . . ?
C41 C36 P2 C33 -161.0(7) . . . . ?
C37 C36 P2 C33 19.8(8) . . . . ?
C41 C36 P2 Co1 75.3(7) . . . . ?
C37 C36 P2 Co1 -103.9(7) . . . . ?
C32 C33 P2 C42 145.2(6) . . . . ?
C32 C33 P2 C36 -108.3(6) . . . . ?
C32 C33 P2 Co1 19.4(7) . . . . ?
C55 C54 P3 C48 -64.9(8) . . . . ?
C59 C54 P3 C48 115.0(8) . . . . ?
C55 C54 P3 C34 -168.8(7) . . . . ?
C59 C54 P3 C34 11.1(9) . . . . ?
C55 C54 P3 Co1 68.2(8) . . . . ?
C59 C54 P3 Co1 -111.9(8) . . . . ?
C53 C48 P3 C54 135.7(8) . . . . ?
C49 C48 P3 C54 -48.3(7) . . . . ?
C53 C48 P3 C34 -114.1(8) . . . . ?
C49 C48 P3 C34 62.0(7) . . . . ?
C53 C48 P3 Co1 10.0(9) . . . . ?
C49 C48 P3 Co1 -174.0(6) . . . . ?
C32 C34 P3 C54 -114.1(7) . . . . ?
C32 C34 P3 C48 142.6(6) . . . . ?
C32 C34 P3 Co1 10.1(7) . . . . ?
C71 C66 P4 C60 61.8(7) . . . . ?
C67 C66 P4 C60 -113.1(7) . . . . ?
C71 C66 P4 C72 -45.4(7) . . . . ?
C67 C66 P4 C72 139.7(6) . . . . ?
C71 C66 P4 Co2 -167.4(6) . . . . ?
C67 C66 P4 Co2 17.6(7) . . . . ?
C61 C60 P4 C66 43.6(7) . . . . ?
C65 C60 P4 C66 -132.2(7) . . . . ?
C61 C60 P4 C72 151.2(7) . . . . ?
C65 C60 P4 C72 -24.6(8) . . . . ?
C61 C60 P4 Co2 -81.4(7) . . . . ?
C65 C60 P4 Co2 102.9(7) . . . . ?
C73 C72 P4 C66 -142.6(6) . . . . ?
C73 C72 P4 C60 113.7(6) . . . . ?
C73 C72 P4 Co2 -19.7(6) . . . . ?
C73 C74 P5 C83 100.6(7) . . . . ?
C73 C74 P5 C77 -154.4(6) . . . . ?
C73 C74 P5 Co2 -19.4(7) . . . . ?
C84 C83 P5 C74 -11.4(9) . . . . ?
C88 C83 P5 C74 168.7(6) . . . . ?
C84 C83 P5 C77 -116.4(8) . . . . ?
C88 C83 P5 C77 63.7(7) . . . . ?
C84 C83 P5 Co2 110.5(7) . . . . ?
C88 C83 P5 Co2 -69.4(7) . . . . ?
C82 C77 P5 C74 97.5(8) . . . . ?
C78 C77 P5 C74 -75.3(8) . . . . ?
C82 C77 P5 C83 -151.0(7) . . . . ?
C78 C77 P5 C83 36.3(8) . . . . ?
C82 C77 P5 Co2 -28.9(9) . . . . ?
C78 C77 P5 Co2 158.4(6) . . . . ?
C94 C89 P6 C75 172.5(7) . . . . ?
C90 C89 P6 C75 -7.6(9) . . . . ?
C94 C89 P6 C95 65.3(8) . . . . ?
C90 C89 P6 C95 -114.8(8) . . . . ?
C94 C89 P6 Co2 -64.1(8) . . . . ?
C90 C89 P6 Co2 115.8(7) . . . . ?
C73 C75 P6 C89 103.0(7) . . . . ?
C73 C75 P6 C95 -152.0(6) . . . . ?
C73 C75 P6 Co2 -22.5(7) . . . . ?
C100 C95 P6 C89 -156.1(6) . . . . ?
C96 C95 P6 C89 28.6(7) . . . . ?
C100 C95 P6 C75 93.4(7) . . . . ?
C96 C95 P6 C75 -81.9(7) . . . . ?
C100 C95 P6 Co2 -30.4(7) . . . . ?
C96 C95 P6 Co2 154.3(5) . . . . ?
C114 C113 P7 C107 95.8(6) . . . . ?
C114 C113 P7 C101 -157.4(6) . . . . ?
C114 C113 P7 Co3 -23.1(7) . . . . ?
C108 C107 P7 C113 177.2(6) . . . . ?
C112 C107 P7 C113 -1.7(7) . . . . ?
C108 C107 P7 C101 71.3(6) . . . . ?
C112 C107 P7 C101 -107.5(7) . . . . ?
C108 C107 P7 Co3 -60.9(6) . . . . ?
C112 C107 P7 Co3 120.2(6) . . . . ?
C106 C101 P7 C113 -84.8(7) . . . . ?
C102 C101 P7 C113 88.0(7) . . . . ?
C106 C101 P7 C107 27.8(7) . . . . ?
C102 C101 P7 C107 -159.4(6) . . . . ?
C106 C101 P7 Co3 148.6(6) . . . . ?
C102 C101 P7 Co3 -38.6(7) . . . . ?
C119 C118 P8 C124 -101.3(7) . . . . ?
C123 C118 P8 C124 74.0(7) . . . . ?
C119 C118 P8 C115 151.2(7) . . . . ?
C123 C118 P8 C115 -33.5(7) . . . . ?
C119 C118 P8 Co3 27.6(8) . . . . ?
C123 C118 P8 Co3 -157.1(6) . . . . ?
C129 C124 P8 C118 49.7(7) . . . . ?
C125 C124 P8 C118 -128.5(7) . . . . ?
C129 C124 P8 C115 157.8(6) . . . . ?
C125 C124 P8 C115 -20.4(8) . . . . ?
C129 C124 P8 Co3 -76.7(7) . . . . ?
C125 C124 P8 Co3 105.1(7) . . . . ?
C114 C115 P8 C118 -146.0(6) . . . . ?
C114 C115 P8 C124 109.6(6) . . . . ?
C114 C115 P8 Co3 -20.3(7) . . . . ?
C137 C136 P9 C130 -112.3(8) . . . . ?
C141 C136 P9 C130 66.8(7) . . . . ?
C137 C136 P9 C116 -8.6(8) . . . . ?
C141 C136 P9 C116 170.6(7) . . . . ?
C137 C136 P9 Co3 114.9(7) . . . . ?
C141 C136 P9 Co3 -66.0(7) . . . . ?
C131 C130 P9 C136 -137.0(7) . . . . ?
C135 C130 P9 C136 49.2(7) . . . . ?
C131 C130 P9 C116 112.6(7) . . . . ?
C135 C130 P9 C116 -61.2(7) . . . . ?
C131 C130 P9 Co3 -11.1(8) . . . . ?
C135 C130 P9 Co3 175.2(5) . . . . ?
C114 C116 P9 C136 111.0(6) . . . . ?
C114 C116 P9 C130 -143.9(6) . . . . ?
C114 C116 P9 Co3 -12.7(6) . . . . ?
C18 C1 S1 Co1 170.4(6) . . . . ?
C2 C1 S1 Co1 -8.6(7) . . . . ?
C3 C2 S2 Co1 -177.0(6) . . . . ?
C1 C2 S2 Co1 2.7(7) . . . . ?
C6 C7 S3 Co2 177.2(6) . . . . ?
C8 C7 S3 Co2 -2.8(7) . . . . ?
C9 C8 S4 Co2 -178.4(6) . . . . ?
C7 C8 S4 Co2 -0.4(7) . . . . ?
C14 C13 S5 Co3 9.1(7) . . . . ?
C12 C13 S5 Co3 -167.4(6) . . . . ?
C13 C14 S6 Co3 -11.3(7) . . . . ?
C15 C14 S6 Co3 167.2(6) . . . . ?
C142 C143 O1 C144 -169.1(9) . . . . ?
C145 C144 O1 C143 177.1(9) . . . . ?
C149 C148 O2 C147 -178.7 . . . . ?
C146 C147 O2 C148 -174.2 . . . . ?
C153 C152 O3 C151 -129.4 . . . . ?
C150 C151 O3 C152 125.9 . . . . ?
C154 C155 O4 C156 171.5 . . . . ?
C157 C156 O4 C155 177.1 . . . . ?
